data_7710646
loop_
_publ_author_name
'Varbanov, Hristo Plamenov'
'Glasnov, Toma N.'
'Belaj, Ferdinand'
'Herbert, Simon'
'Brumby, Thomas'
'Moesch-Zanetti, Nadia Carmen'

_publ_section_title
;
 New strategies towards advanced CT contrast agents. Development of
 neutral and monoanionic sulfur-bridged W(V) dimeric complexes
;
_journal_name_full 'Dalton Transactions'
_journal_paper_doi 10.1039/D2DT01470J
_journal_year 2022
_chemical_absolute_configuration ad
_chemical_compound_source 'synthetical product'
_chemical_formula_moiety '6(C12 H16 N6 O6 S2 W2), 17(H2 O)'
_chemical_formula_sum 'C72 H130 N36 O53 S12 W12'
_chemical_formula_weight 4939.03
_chemical_name_common 'bis(mu2-sulfido)-bis(L-histidinato-O,N,N')-dioxo-di-tungsten(V) hydrate (6:17)'
_chemical_name_systematic
'bis(mu2-sulfido)-bis(S-2-amino-3-(1H-imidazol-4-yl)propanoato-O,N,N')-dioxo-di-tungsten(V) hydrate (6:17)'
_space_group_crystal_system orthorhombic
_space_group_IT_number 19
_space_group_name_Hall 'P 2ac 2ab'
_space_group_name_H-M_alt 'P 21 21 21'
_atom_sites_solution_hydrogens mixed
_atom_sites_solution_primary direct
_atom_sites_solution_secondary difmap
_audit_creation_method 'manual edited SHELXL-2014/6.cif file'
_audit_update_record
;
2022-03-19 deposited with the CCDC.	2022-06-30 downloaded from the CCDC.
;
_cell_angle_alpha 90
_cell_angle_beta 90
_cell_angle_gamma 90
_cell_formula_units_Z 4
_cell_length_a 10.0553(5)
_cell_length_b 31.7945(16)
_cell_length_c 39.5192(19)
_cell_measurement_reflns_used 9173
_cell_measurement_temperature 100(2)
_cell_measurement_theta_max 25.48
_cell_measurement_theta_min 2.40
_cell_volume 12634.4(11)
_computing_cell_refinement 'Bruker SAINT'
_computing_data_collection 'Bruker APEX2'
_computing_data_reduction 'Bruker SAINT'
_computing_molecular_graphics 'modified ORTEP (Johnson, 1965)'
_computing_publication_material 'SHELXL-2014/6 (Sheldrick, 2015)'
_computing_structure_refinement 'SHELXL-2014/6 (Sheldrick, 2015)'
_computing_structure_solution 'SHELXS-97 (Sheldrick, 2008)'
_diffrn_ambient_temperature 100(2)
_diffrn_measured_fraction_theta_full 0.999
_diffrn_measured_fraction_theta_max 0.999
_diffrn_measurement_device_type 'Bruker APEX-II CCD'
_diffrn_measurement_method '\f and \w scans'
_diffrn_radiation_monochromator 'multilayer monochromator'
_diffrn_radiation_source 'Incoatec microfocus sealed tube'
_diffrn_radiation_type MoK\a
_diffrn_radiation_wavelength 0.71073
_diffrn_reflns_av_R_equivalents 0.0559
_diffrn_reflns_av_unetI/netI 0.0820
_diffrn_reflns_Laue_measured_fraction_full 0.999
_diffrn_reflns_Laue_measured_fraction_max 0.999
_diffrn_reflns_limit_h_max 9
_diffrn_reflns_limit_h_min -11
_diffrn_reflns_limit_k_max 37
_diffrn_reflns_limit_k_min -36
_diffrn_reflns_limit_l_max 46
_diffrn_reflns_limit_l_min -46
_diffrn_reflns_number 49623
_diffrn_reflns_point_group_measured_fraction_full 0.988
_diffrn_reflns_point_group_measured_fraction_max 0.988
_diffrn_reflns_theta_full 25.00
_diffrn_reflns_theta_max 25.00
_diffrn_reflns_theta_min 1.28
_exptl_absorpt_coefficient_mu 11.173
_exptl_absorpt_correction_T_max 1.000
_exptl_absorpt_correction_T_min 0.725
_exptl_absorpt_correction_type multi-scan
_exptl_absorpt_process_details 'Bruker (2001). SADABS. Bruker AXS Inc., Madison, Wisconsin, USA.'
_exptl_crystal_colour yellow
_exptl_crystal_density_diffrn 2.597
_exptl_crystal_description plate
_exptl_crystal_F_000 9272
_exptl_crystal_size_max 0.120
_exptl_crystal_size_mid 0.120
_exptl_crystal_size_min 0.030
_refine_diff_density_max 1.213
_refine_diff_density_min -1.365
_refine_diff_density_rms 0.231
_refine_ls_abs_structure_details
;
 Flack x determined using 7154 quotients [(I+)-(I-)]/[(I+)+(I-)]
 (Parsons, Flack and Wagner, Acta Cryst. B69 (2013) 249-259).
;
_refine_ls_abs_structure_Flack -0.011(6)
_refine_ls_extinction_method none
_refine_ls_goodness_of_fit_ref 1.014
_refine_ls_hydrogen_treatment refU
_refine_ls_matrix_type full
_refine_ls_number_parameters 1531
_refine_ls_number_reflns 21953
_refine_ls_number_restraints 380
_refine_ls_restrained_S_all 1.005
_refine_ls_R_factor_all 0.0550
_refine_ls_R_factor_gt 0.0387
_refine_ls_shift/su_max 0.004
_refine_ls_shift/su_mean 0.000
_refine_ls_structure_factor_coef Fsqd
_refine_ls_weighting_details 'w=1/[\s^2^(Fo^2^)+(0.0008P)^2^+2.6043P] where P=(Fo^2^+2Fc^2^)/3'
_refine_ls_weighting_scheme calc
_refine_ls_wR_factor_gt 0.0588
_refine_ls_wR_factor_ref 0.0636
_reflns_Friedel_coverage 0.805
_reflns_Friedel_fraction_full 0.975
_reflns_Friedel_fraction_max 0.975
_reflns_number_gt 18585
_reflns_number_total 21953
_reflns_threshold_expression 'I > 2\s(I)'
_cod_data_source_file d2dt01470j2.cif
_cod_data_source_block HV22
_cod_database_code 7710646
_shelx_space_group_comment
;
The symmetry employed for this shelxl refinement is uniquely defined
by the following loop, which should always be used as a source of
symmetry information in preference to the above space-group names.
They are only intended as comments.
;
_shelx_estimated_absorpt_t_min 0.347
_shelx_estimated_absorpt_t_max 0.730
_shelxl_version_number 2014/6

loop_
_space_group_symop_operation_xyz
'x, y, z'
'-x+1/2, -y, z+1/2'
'-x, y+1/2, -z+1/2'
'x+1/2, -y+1/2, -z'

loop_
_atom_site_label
_atom_site_type_symbol
_atom_site_fract_x
_atom_site_fract_y
_atom_site_fract_z
_atom_site_U_iso_or_equiv
_atom_site_adp_type
_atom_site_occupancy
_atom_site_site_symmetry_order
_atom_site_calc_flag
_atom_site_refinement_flags_posn
_atom_site_refinement_flags_adp
_atom_site_refinement_flags_occupancy
_atom_site_disorder_assembly
_atom_site_disorder_group
W11 W 0.10739(7) 0.25756(2) 0.78272(2) 0.01033(15) Uani 1 1 d . . . . .
W12 W 0.33871(7) 0.24422(2) 0.74387(2) 0.01097(15) Uani 1 1 d . . . . .
S11 S 0.2061(4) 0.30400(11) 0.74467(11) 0.0124(9) Uani 1 1 d . . . . .
S12 S 0.2670(4) 0.20515(12) 0.79073(11) 0.0159(10) Uani 1 1 d . . . . .
O11 O -0.0118(11) 0.2347(3) 0.7584(3) 0.018(3) Uani 1 1 d . . . . .
O12 O 0.2780(11) 0.2159(3) 0.7106(3) 0.021(3) Uani 1 1 d . . . . .
N111 N -0.0989(13) 0.1872(4) 0.8595(3) 0.0234(18) Uani 1 1 d D . . . .
H111 H -0.1229 0.1627 0.8678 0.025(8) Uiso 1 1 calc R U . . .
C112 C -0.0104(15) 0.1931(4) 0.8354(3) 0.0234(18) Uani 1 1 d D . . . .
H112 H 0.0350 0.1712 0.8239 0.025(8) Uiso 1 1 calc R U . . .
N113 N 0.0069(13) 0.2339(3) 0.8294(3) 0.0234(18) Uani 1 1 d D . . . .
C114 C -0.0816(15) 0.2545(4) 0.8512(4) 0.0234(18) Uani 1 1 d D . . . .
C115 C -0.1468(16) 0.2252(4) 0.8693(4) 0.0234(18) Uani 1 1 d D . . . .
H115 H -0.2136 0.2302 0.8859 0.025(8) Uiso 1 1 calc R U . . .
C116 C -0.0960(15) 0.3013(3) 0.8538(4) 0.018(4) Uani 1 1 d D . . . .
H113 H -0.0768 0.3099 0.8774 0.033(11) Uiso 1 1 calc R U . . .
H114 H -0.1896 0.3089 0.8489 0.033(11) Uiso 1 1 calc R U . . .
C117 C -0.0063(11) 0.3259(4) 0.8302(3) 0.014(4) Uani 1 1 d D . . . .
H117 H -0.0294 0.3565 0.8317 0.020(13) Uiso 1 1 calc R U . . .
N117 N -0.0262(13) 0.3112(3) 0.7950(3) 0.013(3) Uani 1 1 d D . . . .
H118 H -0.0100 0.3327 0.7804 0.020(9) Uiso 1 1 calc R U . . .
H119 H -0.1123 0.3030 0.7922 0.020(9) Uiso 1 1 calc R U . . .
C118 C 0.1391(12) 0.3200(4) 0.8399(3) 0.012(4) Uani 1 1 d D . . . .
O118 O 0.1848(10) 0.3381(3) 0.8647(2) 0.013(3) Uani 1 1 d D . . . .
O119 O 0.2035(10) 0.2933(3) 0.8219(3) 0.013(3) Uani 1 1 d D . . . .
N121 N 0.5132(11) 0.3234(4) 0.6668(3) 0.0163(16) Uani 1 1 d D . . . .
H121 H 0.5030 0.3421 0.6506 0.025(8) Uiso 1 1 calc R U . . .
C122 C 0.4182(13) 0.3079(4) 0.6860(3) 0.0163(16) Uani 1 1 d D . . . .
H122 H 0.3273 0.3158 0.6846 0.025(8) Uiso 1 1 calc R U . . .
N123 N 0.4666(11) 0.2798(4) 0.7077(3) 0.0163(16) Uani 1 1 d D . . . .
C124 C 0.6037(12) 0.2782(4) 0.7015(3) 0.0163(16) Uani 1 1 d D . . . .
C125 C 0.6300(13) 0.3056(4) 0.6765(3) 0.0163(16) Uani 1 1 d D . . . .
H125 H 0.7151 0.3114 0.6672 0.025(8) Uiso 1 1 calc R U . . .
C126 C 0.6991(13) 0.2516(4) 0.7213(3) 0.016(4) Uani 1 1 d D . . . .
H123 H 0.7771 0.2691 0.7273 0.033(11) Uiso 1 1 calc R U . . .
H124 H 0.7309 0.2286 0.7065 0.033(11) Uiso 1 1 calc R U . . .
C127 C 0.6437(12) 0.2325(4) 0.7534(3) 0.014(4) Uani 1 1 d D . . . .
H127 H 0.7133 0.2144 0.7642 0.020(13) Uiso 1 1 calc R U . . .
N127 N 0.5260(11) 0.2063(4) 0.7451(3) 0.022(3) Uani 1 1 d D . . . .
H128 H 0.5177 0.1856 0.7608 0.020(9) Uiso 1 1 calc R U . . .
H129 H 0.5385 0.1940 0.7246 0.020(9) Uiso 1 1 calc R U . . .
C128 C 0.6008(11) 0.2664(4) 0.7784(3) 0.013(4) Uani 1 1 d D . . . .
O128 O 0.6839(10) 0.2838(3) 0.7964(3) 0.019(3) Uani 1 1 d D . . . .
O129 O 0.4770(9) 0.2761(3) 0.7771(3) 0.015(3) Uani 1 1 d D . . . .
W21 W 0.67291(7) 0.41311(2) 0.78719(2) 0.01547(17) Uani 1 1 d . . . . .
W22 W 0.89866(7) 0.42104(2) 0.74452(2) 0.01475(16) Uani 1 1 d . . . . .
S21 S 0.7339(4) 0.36986(12) 0.74221(12) 0.0206(11) Uani 1 1 d . . . . .
S22 S 0.8044(4) 0.47285(12) 0.77885(12) 0.0179(10) Uani 1 1 d . . . . .
O21 O 0.7433(11) 0.3893(3) 0.8213(3) 0.022(3) Uani 1 1 d . . . . .
O22 O 1.0165(11) 0.3999(3) 0.7705(3) 0.019(3) Uani 1 1 d . . . . .
N211 N 0.4938(11) 0.5088(3) 0.8499(3) 0.0164(16) Uani 1 1 d D . . . .
H211 H 0.5013 0.5327 0.8610 0.025(8) Uiso 1 1 calc R U . . .
C212 C 0.5920(13) 0.4877(4) 0.8359(4) 0.0164(16) Uani 1 1 d D . . . .
H212 H 0.6824 0.4964 0.8362 0.025(8) Uiso 1 1 calc R U . . .
N213 N 0.5477(11) 0.4526(3) 0.8215(3) 0.0164(16) Uani 1 1 d D . . . .
C214 C 0.4096(12) 0.4531(4) 0.8262(4) 0.0164(16) Uani 1 1 d D . . . .
C215 C 0.3787(13) 0.4875(4) 0.8444(4) 0.0164(16) Uani 1 1 d D . . . .
H215 H 0.2926 0.4954 0.8520 0.025(8) Uiso 1 1 calc R U . . .
C216 C 0.3176(14) 0.4194(4) 0.8137(3) 0.014(4) Uani 1 1 d D . . . .
H213 H 0.2309 0.4324 0.8081 0.033(11) Uiso 1 1 calc R U . . .
H214 H 0.3024 0.3991 0.8323 0.033(11) Uiso 1 1 calc R U . . .
C217 C 0.3669(13) 0.3956(4) 0.7830(3) 0.016(4) Uani 1 1 d D . . . .
H217 H 0.2976 0.3752 0.7751 0.020(13) Uiso 1 1 calc R U . . .
N217 N 0.4911(11) 0.3730(3) 0.7918(3) 0.015(3) Uani 1 1 d D . . . .
H218 H 0.4999 0.3502 0.7780 0.020(9) Uiso 1 1 calc R U . . .
H219 H 0.4848 0.3634 0.8134 0.020(9) Uiso 1 1 calc R U . . .
C218 C 0.4001(11) 0.4266(4) 0.7548(3) 0.014(4) Uani 1 1 d D . . . .
O218 O 0.3157(11) 0.4378(3) 0.7342(3) 0.019(3) Uani 1 1 d D . . . .
O219 O 0.5220(10) 0.4385(3) 0.7536(3) 0.017(3) Uani 1 1 d D . . . .
N221 N 1.0499(12) 0.3374(3) 0.6675(3) 0.0228(18) Uani 1 1 d D . . . .
H221 H 1.0587 0.3116 0.6597 0.025(8) Uiso 1 1 calc DR U . . .
C222 C 0.9800(15) 0.3486(4) 0.6942(3) 0.0228(18) Uani 1 1 d D . . . .
H222 H 0.9289 0.3298 0.7076 0.025(8) Uiso 1 1 calc R U . . .
N223 N 0.9903(14) 0.3897(3) 0.6999(3) 0.0228(18) Uani 1 1 d D . . . .
C224 C 1.0699(16) 0.4053(4) 0.6737(4) 0.0228(18) Uani 1 1 d D . . . .
C225 C 1.1061(16) 0.3725(3) 0.6541(4) 0.0228(18) Uani 1 1 d D . . . .
H225 H 1.1609 0.3737 0.6346 0.025(8) Uiso 1 1 calc R U . . .
C226 C 1.1083(16) 0.4505(4) 0.6700(4) 0.026(5) Uani 1 1 d D . . . .
H223 H 1.1000 0.4586 0.6458 0.033(11) Uiso 1 1 calc R U . . .
H224 H 1.2030 0.4537 0.6764 0.033(11) Uiso 1 1 calc R U . . .
C227 C 1.0262(12) 0.4807(4) 0.6910(3) 0.018(4) Uani 1 1 d D . . . .
H227 H 1.0560 0.5102 0.6866 0.020(13) Uiso 1 1 calc R U . . .
N227 N 1.0411(13) 0.4709(3) 0.7275(3) 0.014(3) Uani 1 1 d D . . . .
H228 H 1.0272 0.4946 0.7398 0.020(9) Uiso 1 1 calc R U . . .
H229 H 1.1258 0.4620 0.7315 0.020(9) Uiso 1 1 calc R U . . .
C228 C 0.8802(13) 0.4761(5) 0.6813(3) 0.020(4) Uani 1 1 d D . . . .
O228 O 0.8396(14) 0.4920(4) 0.6549(3) 0.045(4) Uani 1 1 d D . . . .
O229 O 0.8092(11) 0.4544(3) 0.7018(3) 0.025(3) Uani 1 1 d D . . . .
W31 W 0.12036(7) 0.59309(2) 0.76192(2) 0.01680(17) Uani 1 1 d . . . . .
W32 W 0.35000(7) 0.57363(2) 0.72316(2) 0.01704(18) Uani 1 1 d . . . . .
S31 S 0.2160(5) 0.63341(12) 0.71868(12) 0.0200(11) Uani 1 1 d . . . . .
S32 S 0.2821(5) 0.54286(13) 0.77392(12) 0.0225(11) Uani 1 1 d . . . . .
O31 O 0.0036(11) 0.5653(3) 0.7405(3) 0.024(3) Uani 1 1 d . . . . .
O32 O 0.2916(12) 0.5402(3) 0.6934(3) 0.028(3) Uani 1 1 d . . . . .
N311 N -0.0495(12) 0.5320(3) 0.8497(3) 0.0195(17) Uani 1 1 d D . . . .
H311 H -0.0628 0.5087 0.8613 0.025(8) Uiso 1 1 calc R U . . .
C312 C 0.0240(15) 0.5354(4) 0.8223(3) 0.0195(17) Uani 1 1 d D . . . .
H312 H 0.0700 0.5128 0.8119 0.025(8) Uiso 1 1 calc R U . . .
N313 N 0.0252(12) 0.5749(3) 0.8110(3) 0.0195(17) Uani 1 1 d D . . . .
C314 C -0.0580(15) 0.5972(4) 0.8330(4) 0.0195(17) Uani 1 1 d D . . . .
C315 C -0.1013(15) 0.5704(4) 0.8569(4) 0.0195(17) Uani 1 1 d D . . . .
H315 H -0.1577 0.5770 0.8755 0.025(8) Uiso 1 1 calc R U . . .
C316 C -0.0900(17) 0.6430(4) 0.8295(4) 0.034(5) Uani 1 1 d D . . . .
H313 H -0.0814 0.6567 0.8519 0.033(11) Uiso 1 1 calc R U . . .
H314 H -0.1836 0.6460 0.8221 0.033(11) Uiso 1 1 calc R U . . .
C317 C -0.0011(12) 0.6656(4) 0.8044(3) 0.018(4) Uani 1 1 d D . . . .
H317 H -0.0259 0.6960 0.8036 0.020(13) Uiso 1 1 calc R U . . .
N317 N -0.0165(13) 0.6469(3) 0.7702(3) 0.015(3) Uani 1 1 d D . . . .
H318 H -0.0003 0.6670 0.7544 0.020(9) Uiso 1 1 calc R U . . .
H319 H -0.1019 0.6381 0.7676 0.020(9) Uiso 1 1 calc R U . . .
C318 C 0.1437(12) 0.6614(4) 0.8153(3) 0.018(4) Uani 1 1 d D . . . .
O318 O 0.1846(13) 0.6820(4) 0.8394(3) 0.039(4) Uani 1 1 d D . . . .
O319 O 0.2153(11) 0.6359(3) 0.7979(3) 0.018(3) Uani 1 1 d D . . . .
N321 N 0.5369(13) 0.6370(4) 0.6381(3) 0.0261(19) Uani 1 1 d D . . . .
H321 H 0.5294 0.6523 0.6197 0.025(8) Uiso 1 1 calc R U . . .
C322 C 0.4388(15) 0.6260(4) 0.6583(3) 0.0261(19) Uani 1 1 d D . . . .
H322 H 0.3483 0.6337 0.6551 0.025(8) Uiso 1 1 calc R U . . .
N323 N 0.4834(13) 0.6026(4) 0.6838(3) 0.0261(19) Uani 1 1 d D . . . .
C324 C 0.6209(14) 0.5992(5) 0.6788(4) 0.0261(19) Uani 1 1 d D . . . .
C325 C 0.6517(15) 0.6207(4) 0.6506(4) 0.0261(19) Uani 1 1 d D . . . .
H325 H 0.7379 0.6239 0.6411 0.025(8) Uiso 1 1 calc R U . . .
C326 C 0.7129(15) 0.5752(5) 0.7016(3) 0.027(5) Uani 1 1 d D . . . .
H323 H 0.7915 0.5930 0.7063 0.033(11) Uiso 1 1 calc R U . . .
H324 H 0.7444 0.5500 0.6893 0.033(11) Uiso 1 1 calc R U . . .
C327 C 0.6541(13) 0.5612(4) 0.7350(3) 0.018(4) Uani 1 1 d D . . . .
H327 H 0.7215 0.5445 0.7479 0.020(13) Uiso 1 1 calc R U . . .
N327 N 0.5346(12) 0.5350(4) 0.7287(3) 0.021(4) Uani 1 1 d D . . . .
H328 H 0.5239 0.5167 0.7462 0.020(9) Uiso 1 1 calc R U . . .
H329 H 0.5472 0.5197 0.7095 0.020(9) Uiso 1 1 calc DR U . . .
C328 C 0.6126(12) 0.5995(4) 0.7557(4) 0.018(4) Uani 1 1 d D . . . .
O328 O 0.6931(11) 0.6183(3) 0.7735(3) 0.024(3) Uani 1 1 d D . . . .
O329 O 0.4897(10) 0.6098(3) 0.7529(3) 0.016(3) Uani 1 1 d D . . . .
W41 W 0.46855(7) 0.28380(2) 0.51856(2) 0.01243(16) Uani 1 1 d . . . . .
W42 W 0.50242(7) 0.35458(2) 0.47599(2) 0.01190(15) Uani 1 1 d . . . . .
S41 S 0.3183(4) 0.31125(11) 0.47980(11) 0.0135(10) Uani 1 1 d . . . . .
S42 S 0.6285(4) 0.33671(11) 0.52355(12) 0.0178(10) Uani 1 1 d . . . . .
O41 O 0.5440(10) 0.2453(3) 0.4947(3) 0.013(2) Uani 1 1 d . . . . .
O42 O 0.5928(10) 0.3344(3) 0.4435(3) 0.016(3) Uani 1 1 d . . . . .
N411 N 0.7102(10) 0.2367(4) 0.6012(3) 0.0255(19) Uani 1 1 d D . . . .
H411 H 0.7885 0.2349 0.6110 0.025(8) Uiso 1 1 calc DR U . . .
C412 C 0.6839(14) 0.2572(5) 0.5729(3) 0.0255(19) Uani 1 1 d D . . . .
H412 H 0.7483 0.2717 0.5598 0.025(8) Uiso 1 1 calc R U . . .
N413 N 0.5551(13) 0.2548(4) 0.5653(3) 0.0255(19) Uani 1 1 d D . . . .
C414 C 0.4989(13) 0.2298(4) 0.5908(3) 0.0255(19) Uani 1 1 d D . . . .
C415 C 0.5959(12) 0.2189(4) 0.6127(4) 0.0255(19) Uani 1 1 d D . . . .
H415 H 0.5862 0.2020 0.6323 0.025(8) Uiso 1 1 calc R U . . .
C416 C 0.3544(12) 0.2183(5) 0.5920(4) 0.028(5) Uani 1 1 d D . . . .
H413 H 0.3226 0.2205 0.6156 0.033(11) Uiso 1 1 calc R U . . .
H414 H 0.3439 0.1887 0.5848 0.033(11) Uiso 1 1 calc R U . . .
C417 C 0.2685(15) 0.2461(3) 0.5696(3) 0.016(4) Uani 1 1 d D . . . .
H417 H 0.1729 0.2383 0.5726 0.020(13) Uiso 1 1 calc R U . . .
N417 N 0.3069(12) 0.2405(4) 0.5337(3) 0.014(3) Uani 1 1 d D . . . .
H418 H 0.2347 0.2452 0.5203 0.020(9) Uiso 1 1 calc R U . . .
H419 H 0.3339 0.2135 0.5303 0.020(9) Uiso 1 1 calc R U . . .
C418 C 0.2885(17) 0.2920(4) 0.5796(3) 0.029(5) Uani 1 1 d D . . . .
O418 O 0.2461(13) 0.3049(3) 0.6068(3) 0.034(3) Uani 1 1 d D . . . .
O419 O 0.3568(11) 0.3144(3) 0.5589(3) 0.018(3) Uani 1 1 d D . . . .
N421 N 0.2327(13) 0.4054(3) 0.4010(3) 0.0192(17) Uani 1 1 d D . . . .
H421 H 0.1710 0.4014 0.3856 0.025(8) Uiso 1 1 calc DR U . . .
C422 C 0.2939(14) 0.3757(4) 0.4184(4) 0.0192(17) Uani 1 1 d D . . . .
H422 H 0.2759 0.3465 0.4164 0.025(8) Uiso 1 1 calc R U . . .
N423 N 0.3845(13) 0.3924(3) 0.4389(3) 0.0192(17) Uani 1 1 d D . . . .
C424 C 0.3776(15) 0.4361(3) 0.4343(4) 0.0192(17) Uani 1 1 d D . . . .
C425 C 0.2814(14) 0.4432(4) 0.4112(4) 0.0192(17) Uani 1 1 d D . . . .
H425 H 0.2527 0.4700 0.4034 0.025(8) Uiso 1 1 calc R U . . .
C426 C 0.4623(15) 0.4677(4) 0.4523(3) 0.015(4) Uani 1 1 d D . . . .
H423 H 0.4052 0.4917 0.4590 0.033(11) Uiso 1 1 calc R U . . .
H424 H 0.5294 0.4786 0.4361 0.033(11) Uiso 1 1 calc R U . . .
C427 C 0.5343(12) 0.4519(3) 0.4836(3) 0.012(4) Uani 1 1 d D . . . .
H427 H 0.5922 0.4747 0.4928 0.020(13) Uiso 1 1 calc R U . . .
N427 N 0.6170(11) 0.4149(3) 0.4748(3) 0.013(3) Uani 1 1 d D . . . .
H428 H 0.6859 0.4131 0.4897 0.020(9) Uiso 1 1 calc R U . . .
H429 H 0.6518 0.4185 0.4538 0.020(9) Uiso 1 1 calc R U . . .
C428 C 0.4363(14) 0.4376(3) 0.5106(3) 0.015(4) Uani 1 1 d D . . . .
O428 O 0.3982(10) 0.4617(3) 0.5329(2) 0.016(3) Uani 1 1 d D . . . .
O429 O 0.3992(10) 0.3991(2) 0.5082(3) 0.011(2) Uani 1 1 d D . . . .
W51 W 0.99395(7) 0.45273(2) 0.53133(2) 0.01135(15) Uani 1 1 d . . . . .
W52 W 0.94883(7) 0.52314(2) 0.48925(2) 0.01106(15) Uani 1 1 d . . . . .
S51 S 1.1210(4) 0.47477(11) 0.48524(11) 0.0160(10) Uani 1 1 d . . . . .
S52 S 0.8008(4) 0.49253(11) 0.52696(11) 0.0140(10) Uani 1 1 d . . . . .
O51 O 1.0772(10) 0.4737(3) 0.5649(3) 0.017(3) Uani 1 1 d . . . . .
O52 O 1.0131(10) 0.5639(3) 0.5126(3) 0.015(3) Uani 1 1 d . . . . .
N511 N 0.7430(12) 0.3952(3) 0.6068(3) 0.0152(16) Uani 1 1 d D . . . .
H511 H 0.6822 0.3977 0.6227 0.025(8) Uiso 1 1 calc R U . . .
C512 C 0.7915(14) 0.4262(4) 0.5884(3) 0.0152(16) Uani 1 1 d D . . . .
H512 H 0.7659 0.4548 0.5904 0.025(8) Uiso 1 1 calc R U . . .
N513 N 0.8816(12) 0.4117(3) 0.5666(3) 0.0152(16) Uani 1 1 d D . . . .
C514 C 0.8906(14) 0.3684(3) 0.5726(3) 0.0152(16) Uani 1 1 d D . . . .
C515 C 0.8027(14) 0.3588(4) 0.5971(3) 0.0152(16) Uani 1 1 d D . . . .
H515 H 0.7855 0.3315 0.6060 0.025(8) Uiso 1 1 calc R U . . .
C516 C 0.9781(15) 0.3387(4) 0.5532(3) 0.017(4) Uani 1 1 d D . . . .
H513 H 0.9238 0.3142 0.5462 0.033(11) Uiso 1 1 calc R U . . .
H514 H 1.0479 0.3281 0.5687 0.033(11) Uiso 1 1 calc R U . . .
C517 C 1.0454(12) 0.3568(3) 0.5220(3) 0.013(4) Uani 1 1 d D . . . .
H517 H 1.1077 0.3355 0.5123 0.020(13) Uiso 1 1 calc R U . . .
N517 N 1.1204(12) 0.3951(3) 0.5315(3) 0.017(3) Uani 1 1 d D . . . .
H518 H 1.1890 0.3987 0.5168 0.020(9) Uiso 1 1 calc R U . . .
H519 H 1.1556 0.3916 0.5526 0.020(9) Uiso 1 1 calc R U . . .
C518 C 0.9433(14) 0.3695(3) 0.4955(3) 0.011(4) Uani 1 1 d D . . . .
O518 O 0.9126(10) 0.3455(3) 0.4723(3) 0.018(3) Uani 1 1 d D . . . .
O519 O 0.9033(10) 0.4078(2) 0.4976(3) 0.014(3) Uani 1 1 d D . . . .
N521 N 1.1992(12) 0.5857(3) 0.4162(3) 0.0143(15) Uani 1 1 d D . . . .
H521 H 1.2796 0.5930 0.4097 0.025(8) Uiso 1 1 calc R U . . .
C522 C 1.1701(13) 0.5592(4) 0.4408(3) 0.0143(15) Uani 1 1 d D . . . .
H522 H 1.2342 0.5449 0.4542 0.025(8) Uiso 1 1 calc R U . . .
N523 N 1.0390(11) 0.5550(3) 0.4444(3) 0.0143(15) Uani 1 1 d D . . . .
C524 C 0.9825(11) 0.5816(4) 0.4200(3) 0.0143(15) Uani 1 1 d D . . . .
C525 C 1.0829(11) 0.5999(4) 0.4028(3) 0.0143(15) Uani 1 1 d D . . . .
H525 H 1.0740 0.6191 0.3846 0.025(8) Uiso 1 1 calc R U . . .
C526 C 0.8359(11) 0.5865(4) 0.4144(4) 0.017(4) Uani 1 1 d D . . . .
H523 H 0.8163 0.5808 0.3903 0.033(11) Uiso 1 1 calc R U . . .
H524 H 0.8110 0.6161 0.4191 0.033(11) Uiso 1 1 calc R U . . .
C527 C 0.7497(14) 0.5580(3) 0.4360(3) 0.012(4) Uani 1 1 d D . . . .
H527 H 0.6537 0.5644 0.4320 0.020(13) Uiso 1 1 calc R U . . .
N527 N 0.7819(12) 0.5646(4) 0.4723(3) 0.015(3) Uani 1 1 d D . . . .
H528 H 0.7085 0.5592 0.4850 0.020(9) Uiso 1 1 calc R U . . .
H529 H 0.8049 0.5920 0.4756 0.020(9) Uiso 1 1 calc R U . . .
C528 C 0.7774(14) 0.5121(3) 0.4273(3) 0.011(4) Uani 1 1 d D . . . .
O528 O 0.7300(11) 0.4969(3) 0.4013(3) 0.020(3) Uani 1 1 d D . . . .
O529 O 0.8505(10) 0.4919(3) 0.4484(2) 0.015(3) Uani 1 1 d D . . . .
W61 W 0.45588(7) 0.59225(2) 0.52813(2) 0.01222(15) Uani 1 1 d . . . . .
W62 W 0.53164(7) 0.66321(2) 0.48984(2) 0.01208(15) Uani 1 1 d . . . . .
S61 S 0.3189(4) 0.63553(11) 0.49492(11) 0.0154(10) Uani 1 1 d . . . . .
S62 S 0.6425(4) 0.63432(12) 0.53591(11) 0.0172(10) Uani 1 1 d . . . . .
O61 O 0.5071(10) 0.5552(3) 0.4999(2) 0.014(3) Uani 1 1 d . . . . .
O62 O 0.5979(10) 0.6371(3) 0.4563(3) 0.014(3) Uani 1 1 d . . . . .
N611 N 0.6693(13) 0.5318(4) 0.6092(3) 0.0209(17) Uani 1 1 d D . . . .
H611 H 0.7450 0.5261 0.6194 0.025(8) Uiso 1 1 calc DR U . . .
C612 C 0.6559(14) 0.5543(4) 0.5813(3) 0.0209(17) Uani 1 1 d D . . . .
H612 H 0.7273 0.5668 0.5692 0.025(8) Uiso 1 1 calc R U . . .
N613 N 0.5282(12) 0.5572(4) 0.5727(3) 0.0209(17) Uani 1 1 d D . . . .
C614 C 0.4581(13) 0.5340(4) 0.5970(3) 0.0209(17) Uani 1 1 d D . . . .
C615 C 0.5470(13) 0.5188(4) 0.6194(3) 0.0209(17) Uani 1 1 d D . . . .
H615 H 0.5278 0.5021 0.6388 0.025(8) Uiso 1 1 calc R U . . .
C616 C 0.3106(12) 0.5270(5) 0.5977(4) 0.026(5) Uani 1 1 d D . . . .
H613 H 0.2785 0.5311 0.6211 0.033(11) Uiso 1 1 calc R U . . .
H614 H 0.2923 0.4975 0.5913 0.033(11) Uiso 1 1 calc R U . . .
C617 C 0.2318(15) 0.5557(3) 0.5744(3) 0.015(4) Uani 1 1 d D . . . .
H617 H 0.1352 0.5483 0.5754 0.020(13) Uiso 1 1 calc R U . . .
N617 N 0.2810(12) 0.5517(4) 0.5392(3) 0.014(3) Uani 1 1 d D . . . .
H618 H 0.2140 0.5585 0.5247 0.020(9) Uiso 1 1 calc R U . . .
H619 H 0.3034 0.5244 0.5353 0.020(9) Uiso 1 1 calc R U . . .
C618 C 0.2519(15) 0.6011(4) 0.5857(4) 0.029(5) Uani 1 1 d D . . . .
O618 O 0.1861(13) 0.6153(4) 0.6093(3) 0.044(4) Uani 1 1 d D . . . .
O619 O 0.3447(11) 0.6210(3) 0.5702(3) 0.019(3) Uani 1 1 d D . . . .
N621 N 0.3101(12) 0.7389(3) 0.4180(3) 0.0144(15) Uani 1 1 d D . . . .
H621 H 0.2430 0.7416 0.4039 0.025(8) Uiso 1 1 calc R U . . .
C622 C 0.3408(13) 0.7048(4) 0.4353(3) 0.0144(15) Uani 1 1 d D . . . .
H622 H 0.2930 0.6791 0.4341 0.025(8) Uiso 1 1 calc R U . . .
N623 N 0.4474(12) 0.7111(3) 0.4547(3) 0.0144(15) Uani 1 1 d D . . . .
C624 C 0.4875(12) 0.7525(3) 0.4482(3) 0.0144(15) Uani 1 1 d D . . . .
C625 C 0.4008(13) 0.7691(4) 0.4258(3) 0.0144(15) Uani 1 1 d D . . . .
H625 H 0.4028 0.7969 0.4171 0.025(8) Uiso 1 1 calc R U . . .
C626 C 0.6126(13) 0.7719(4) 0.4618(3) 0.016(4) Uani 1 1 d D . . . .
H623 H 0.5947 0.8018 0.4670 0.033(11) Uiso 1 1 calc R U . . .
H624 H 0.6811 0.7711 0.4438 0.033(11) Uiso 1 1 calc R U . . .
C627 C 0.6692(12) 0.7511(3) 0.4932(3) 0.012(4) Uani 1 1 d D . . . .
H627 H 0.7500 0.7666 0.5011 0.020(13) Uiso 1 1 calc R U . . .
N627 N 0.7038(12) 0.7069(3) 0.4853(3) 0.013(3) Uani 1 1 d D . . . .
H628 H 0.7693 0.6982 0.4996 0.020(9) Uiso 1 1 calc R U . . .
H629 H 0.7363 0.7055 0.4639 0.020(9) Uiso 1 1 calc R U . . .
C628 C 0.5645(12) 0.7505(3) 0.5211(3) 0.012(4) Uani 1 1 d D . . . .
O628 O 0.5468(11) 0.7815(3) 0.5392(3) 0.018(3) Uani 1 1 d D . . . .
O629 O 0.4950(10) 0.7167(3) 0.5230(2) 0.015(3) Uani 1 1 d D . . . .
O71 O 0.49629(10) 0.39996(2) 0.63607(2) 0.019(3) Uani 1 1 d D . . . .
H711 H 0.497(4) 0.41773(2) 0.65180(2) 0.03(4) Uiso 1 1 d D U . . .
H712 H 0.45751(10) 0.41035(4) 0.61920(2) 0.03(4) Uiso 1 1 d D U . . .
O72 O 0.51086(4) 0.15150(4) 0.68063(2) 0.022(3) Uani 1 1 d D . . . .
H721 H 0.58749(5) 0.14392(5) 0.68649(4) 0.05(4) Uiso 1 1 d D U . . .
H722 H 0.45496(7) 0.14373(5) 0.69514(2) 0.05(4) Uiso 1 1 d D U . . .
O73 O 0.50998(11) 0.59326(2) 0.86885(2) 0.023(3) Uani 1 1 d D . . . .
H731 H 0.54748(11) 0.60235(4) 0.88638(2) 0.04(4) Uiso 1 1 d D U . . .
H732 H 0.5154(7) 0.61498(2) 0.85683(2) 0.04(4) Uiso 1 1 d D U . . .
O74 O 0.54440(6) 0.31933(2) 0.85303(2) 0.025(3) Uani 1 1 d D . . . .
H741 H 0.49433(8) 0.30114(2) 0.86170(3) 0.03(4) Uiso 1 1 d D U . . .
H742 H 0.58916(9) 0.30911(4) 0.83708(2) 0.03(4) Uiso 1 1 d D U . . .
O75 O 0.98418(6) 0.44605(3) 0.84954(2) 0.035(3) Uani 1 1 d D . . . .
H751 H 0.91938(6) 0.43717(5) 0.83819(2) 0.08(6) Uiso 1 1 d D U . . .
H752 H 0.9893(8) 0.43554(4) 0.86900(2) 0.08(6) Uiso 1 1 d D U . . .
O76 O 0.42969(8) 0.69758(2) 0.59138(2) 0.028(3) Uani 1 1 d D . . . .
H761 H 0.38335(9) 0.67808(2) 0.58322(3) 0.03(4) Uiso 1 1 d D U . . .
H762 H 0.45593(15) 0.71469(2) 0.57662(2) 0.03(4) Uiso 1 1 d D U . . .
O77 O 0.53359(5) 0.45808(4) 0.68439(2) 0.028(3) Uani 1 1 d D . . . .
H771 H 0.61632(5) 0.46166(11) 0.6838(4) 0.05(4) Uiso 1 1 d D U . . .
H772 H 0.50667(15) 0.44819(4) 0.70287(2) 0.05(4) Uiso 1 1 d D U . . .
O78 O 0.83340(11) 0.40574(2) 0.42323(2) 0.016(3) Uani 1 1 d D . . . .
H781 H 0.86978(11) 0.42670(2) 0.43229(3) 0.04(4) Uiso 1 1 d D U . . .
H782 H 0.8376(9) 0.38727(2) 0.43839(2) 0.04(4) Uiso 1 1 d D U . . .
O79 O 0.33380(12) 0.40089(2) 0.58347(2) 0.022(3) Uani 1 1 d D . . . .
H791 H 0.3467(3) 0.37647(2) 0.57606(3) 0.03(4) Uiso 1 1 d D U . . .
H792 H 0.36498(13) 0.41675(3) 0.56843(2) 0.03(4) Uiso 1 1 d D U . . .
O80 O 0.45902(9) 0.60898(2) 0.40085(2) 0.020(3) Uani 1 1 d D . . . .
H801 H 0.43752(18) 0.63248(2) 0.39284(3) 0.04(4) Uiso 1 1 d D U . . .
H802 H 0.50121(9) 0.61227(12) 0.41900(2) 0.04(4) Uiso 1 1 d D U . . .
O81 O 0.93573(6) 0.64621(2) 0.49328(2) 0.025(3) Uani 1 1 d D . . . .
H811 H 0.99061(7) 0.65922(3) 0.48114(2) 0.05(5) Uiso 1 1 d D U . . .
H812 H 0.97756(9) 0.62596(2) 0.50183(3) 0.05(5) Uiso 1 1 d D U . . .
O82 O 0.11529(7) 0.75282(2) 0.36837(2) 0.027(3) Uani 1 1 d D . . . .
H821 H 0.07343(10) 0.77252(2) 0.37770(3) 0.05(4) Uiso 1 1 d D U . . .
H822 H 0.15558(10) 0.76022(5) 0.35073(2) 0.05(4) Uiso 1 1 d D U . . .
O83 O 0.83642(5) 0.70388(3) 0.41730(2) 0.027(3) Uani 1 1 d D . . . .
H831 H 0.91417(5) 0.70900(8) 0.42390(4) 0.06(5) Uiso 1 1 d D U . . .
H832 H 0.8503(3) 0.69171(3) 0.39877(2) 0.06(5) Uiso 1 1 d D U . . .
O84 O 0.63197(6) 0.24520(2) 0.34496(2) 0.085(6) Uani 1 1 d D . . . .
H841 H 0.68979(7) 0.23838(6) 0.35928(2) 0.10(7) Uiso 1 1 d D U . . .
H842 H 0.66266(13) 0.26005(3) 0.32920(2) 0.10(7) Uiso 1 1 d D U . . .
O85 O 0.47207(7) 0.27576(2) 0.39507(2) 0.097(7) Uani 1 1 d D . . . .
H851 H 0.50173(13) 0.26627(4) 0.37673(2) 0.12(8) Uiso 1 1 d D U . . .
H852 H 0.51924(8) 0.29488(2) 0.40350(3) 0.12(8) Uiso 1 1 d D U . . .
O91 O 0.94275(7) 0.53929(2) 0.60461(2) 0.091(14) Uani 0.518(17) 1 d D . P A 1
H911 H 0.97936(11) 0.52283(2) 0.59083(2) 0.07(5) Uiso 0.518(17) 1 d D U P A 1
H912 H 0.98535(9) 0.54198(15) 0.62276(2) 0.07(5) Uiso 0.518(17) 1 d D U P A 1
O92 O 1.00806(6) 0.58814(2) 0.65957(2) 0.036(8) Uani 0.518(17) 1 d D . P A 1
H921 H 0.97216(11) 0.56836(2) 0.64883(2) 0.07(5) Uiso 0.518(17) 1 d D U P A 1
H922 H 1.06995(6) 0.59818(4) 0.64780(2) 0.07(5) Uiso 0.518(17) 1 d D U P A 1
O93 O 0.93491(6) 0.58128(2) 0.63234(2) 0.059(11) Uani 0.482(17) 1 d D . P A 2
H931 H 1.00429(6) 0.59388(3) 0.62622(4) 0.07(5) Uiso 0.482(17) 1 d D U P A 2
H932 H 0.9493(3) 0.56334(2) 0.64750(2) 0.07(5) Uiso 0.482(17) 1 d D U P A 2
O94 O 0.92738(11) 0.62927(2) 0.58061(2) 0.069(12) Uani 0.482(17) 1 d D . P A 2
H941 H 0.89055(11) 0.61260(2) 0.59419(2) 0.07(5) Uiso 0.482(17) 1 d D U P A 2
H942 H 0.9231(9) 0.61893(4) 0.56108(2) 0.07(5) Uiso 0.482(17) 1 d D U P A 2

loop_
_atom_site_aniso_label
_atom_site_aniso_U_11
_atom_site_aniso_U_22
_atom_site_aniso_U_33
_atom_site_aniso_U_23
_atom_site_aniso_U_13
_atom_site_aniso_U_12
W11 0.0102(4) 0.0085(3) 0.0123(4) 0.0017(3) -0.0013(3) -0.0019(3)
W12 0.0098(4) 0.0079(3) 0.0152(4) -0.0006(3) -0.0015(3) -0.0002(3)
S11 0.011(2) 0.0104(18) 0.016(2) 0.0009(17) 0.002(2) 0.0014(18)
S12 0.020(2) 0.0090(19) 0.018(3) 0.0016(17) 0.001(2) 0.0013(18)
O11 0.012(7) 0.023(6) 0.019(7) 0.001(5) 0.006(6) 0.000(5)
O12 0.017(7) 0.025(6) 0.021(7) -0.001(5) 0.004(6) -0.007(6)
N111 0.027(5) 0.030(4) 0.013(4) 0.006(3) -0.001(3) -0.012(4)
C112 0.027(5) 0.030(4) 0.013(4) 0.006(3) -0.001(3) -0.012(4)
N113 0.027(5) 0.030(4) 0.013(4) 0.006(3) -0.001(3) -0.012(4)
C114 0.027(5) 0.030(4) 0.013(4) 0.006(3) -0.001(3) -0.012(4)
C115 0.027(5) 0.030(4) 0.013(4) 0.006(3) -0.001(3) -0.012(4)
C116 0.012(10) 0.027(9) 0.016(10) 0.002(8) 0.000(8) 0.001(8)
C117 0.011(9) 0.015(8) 0.016(9) 0.000(7) 0.007(8) -0.003(7)
N117 0.010(8) 0.013(6) 0.016(8) 0.003(5) 0.002(7) 0.000(6)
C118 0.011(10) 0.012(8) 0.012(10) 0.005(7) 0.001(8) -0.003(7)
O118 0.011(6) 0.012(5) 0.016(7) -0.005(5) -0.002(5) 0.003(5)
O119 0.009(6) 0.014(6) 0.016(7) -0.004(5) -0.003(5) 0.002(5)
N121 0.014(4) 0.020(3) 0.015(4) 0.002(3) 0.001(3) -0.004(3)
C122 0.014(4) 0.020(3) 0.015(4) 0.002(3) 0.001(3) -0.004(3)
N123 0.014(4) 0.020(3) 0.015(4) 0.002(3) 0.001(3) -0.004(3)
C124 0.014(4) 0.020(3) 0.015(4) 0.002(3) 0.001(3) -0.004(3)
C125 0.014(4) 0.020(3) 0.015(4) 0.002(3) 0.001(3) -0.004(3)
C126 0.017(10) 0.019(9) 0.013(10) -0.005(7) 0.004(8) 0.000(8)
C127 0.010(9) 0.016(8) 0.016(10) 0.000(7) -0.007(8) 0.003(7)
N127 0.020(9) 0.019(7) 0.026(9) -0.007(6) -0.001(8) 0.002(7)
C128 0.012(10) 0.013(8) 0.015(10) 0.005(7) -0.003(9) -0.006(7)
O128 0.015(7) 0.025(6) 0.017(7) 0.004(5) -0.006(6) -0.007(6)
O129 0.014(7) 0.013(5) 0.018(7) 0.000(5) -0.004(6) -0.004(5)
W21 0.0113(4) 0.0084(3) 0.0267(4) -0.0043(3) -0.0048(4) 0.0013(3)
W22 0.0129(4) 0.0096(3) 0.0217(4) -0.0045(3) -0.0054(4) 0.0028(3)
S21 0.016(3) 0.013(2) 0.033(3) -0.010(2) -0.006(2) -0.0012(19)
S22 0.011(2) 0.012(2) 0.031(3) -0.0035(19) -0.001(2) 0.0000(18)
O21 0.020(7) 0.026(6) 0.020(7) -0.008(5) 0.003(6) 0.005(6)
O22 0.021(7) 0.023(6) 0.013(6) -0.004(5) 0.003(6) 0.000(6)
N211 0.017(4) 0.010(3) 0.022(4) -0.001(3) -0.002(4) -0.001(3)
C212 0.017(4) 0.010(3) 0.022(4) -0.001(3) -0.002(4) -0.001(3)
N213 0.017(4) 0.010(3) 0.022(4) -0.001(3) -0.002(4) -0.001(3)
C214 0.017(4) 0.010(3) 0.022(4) -0.001(3) -0.002(4) -0.001(3)
C215 0.017(4) 0.010(3) 0.022(4) -0.001(3) -0.002(4) -0.001(3)
C216 0.019(10) 0.013(8) 0.011(9) 0.003(7) -0.007(8) -0.004(8)
C217 0.014(10) 0.020(9) 0.013(10) -0.004(7) 0.000(9) -0.002(8)
N217 0.018(8) 0.015(6) 0.013(8) -0.006(6) -0.006(7) -0.003(6)
C218 0.014(10) 0.016(8) 0.012(10) 0.000(7) 0.005(9) 0.005(8)
O218 0.024(7) 0.021(6) 0.012(7) 0.008(5) -0.003(6) -0.003(6)
O219 0.020(7) 0.013(5) 0.017(7) 0.002(5) -0.002(6) -0.007(5)
N221 0.024(5) 0.022(3) 0.022(4) -0.008(3) -0.006(4) 0.009(4)
C222 0.024(5) 0.022(3) 0.022(4) -0.008(3) -0.006(4) 0.009(4)
N223 0.024(5) 0.022(3) 0.022(4) -0.008(3) -0.006(4) 0.009(4)
C224 0.024(5) 0.022(3) 0.022(4) -0.008(3) -0.006(4) 0.009(4)
C225 0.024(5) 0.022(3) 0.022(4) -0.008(3) -0.006(4) 0.009(4)
C226 0.025(11) 0.036(10) 0.017(10) -0.002(8) 0.001(9) 0.001(9)
C227 0.021(11) 0.014(8) 0.018(10) -0.002(7) -0.003(9) 0.003(8)
N227 0.015(8) 0.009(6) 0.017(8) 0.001(5) -0.002(7) -0.003(6)
C228 0.018(11) 0.024(9) 0.018(11) -0.005(8) 0.006(9) 0.006(9)
O228 0.048(10) 0.058(9) 0.030(9) 0.004(7) -0.011(8) 0.022(8)
O229 0.026(8) 0.022(6) 0.026(8) -0.012(6) -0.009(6) 0.008(6)
W31 0.0156(4) 0.0102(3) 0.0245(4) 0.0042(3) -0.0078(4) -0.0022(3)
W32 0.0210(4) 0.0099(3) 0.0202(4) 0.0026(3) -0.0069(4) -0.0017(3)
S31 0.024(3) 0.013(2) 0.023(3) 0.0070(19) -0.008(2) -0.0003(19)
S32 0.018(3) 0.016(2) 0.033(3) 0.011(2) -0.006(2) -0.001(2)
O31 0.024(7) 0.012(5) 0.036(8) 0.004(5) -0.008(7) 0.001(6)
O32 0.039(8) 0.013(6) 0.032(8) 0.001(5) -0.004(7) -0.002(6)
N311 0.012(4) 0.022(3) 0.024(4) 0.008(3) -0.005(3) -0.003(3)
C312 0.012(4) 0.022(3) 0.024(4) 0.008(3) -0.005(3) -0.003(3)
N313 0.012(4) 0.022(3) 0.024(4) 0.008(3) -0.005(3) -0.003(3)
C314 0.012(4) 0.022(3) 0.024(4) 0.008(3) -0.005(3) -0.003(3)
C315 0.012(4) 0.022(3) 0.024(4) 0.008(3) -0.005(3) -0.003(3)
C316 0.036(13) 0.033(10) 0.034(13) 0.001(9) 0.002(11) 0.004(10)
C317 0.023(11) 0.009(7) 0.021(10) 0.000(7) -0.003(9) -0.004(8)
N317 0.015(8) 0.013(6) 0.019(8) 0.007(6) -0.005(7) -0.002(6)
C318 0.016(11) 0.023(9) 0.016(10) 0.003(8) -0.005(9) -0.005(8)
O318 0.036(9) 0.059(9) 0.022(8) -0.003(7) -0.001(7) -0.009(8)
O319 0.021(7) 0.019(6) 0.013(7) 0.005(5) -0.005(6) -0.006(5)
N321 0.040(5) 0.019(4) 0.020(4) 0.004(3) 0.000(4) -0.004(4)
C322 0.040(5) 0.019(4) 0.020(4) 0.004(3) 0.000(4) -0.004(4)
N323 0.040(5) 0.019(4) 0.020(4) 0.004(3) 0.000(4) -0.004(4)
C324 0.040(5) 0.019(4) 0.020(4) 0.004(3) 0.000(4) -0.004(4)
C325 0.040(5) 0.019(4) 0.020(4) 0.004(3) 0.000(4) -0.004(4)
C326 0.025(11) 0.022(9) 0.033(12) -0.009(9) 0.005(10) 0.002(9)
C327 0.016(10) 0.018(8) 0.020(11) 0.002(7) -0.003(9) -0.001(8)
N327 0.028(9) 0.018(7) 0.018(8) 0.000(6) -0.006(7) -0.007(7)
C328 0.025(11) 0.011(8) 0.018(10) 0.006(7) 0.009(10) 0.001(8)
O328 0.019(7) 0.020(6) 0.033(8) -0.006(6) -0.008(6) 0.002(6)
O329 0.018(7) 0.011(5) 0.020(7) -0.001(5) 0.001(6) -0.004(5)
W41 0.0109(4) 0.0089(3) 0.0175(4) -0.0027(3) -0.0035(3) 0.0015(3)
W42 0.0093(4) 0.0086(3) 0.0177(4) -0.0029(3) -0.0018(3) 0.0015(3)
S41 0.013(2) 0.0104(19) 0.017(3) -0.0019(16) -0.002(2) 0.0001(17)
S42 0.011(2) 0.0113(19) 0.031(3) -0.0019(18) -0.001(2) -0.0024(18)
O41 0.008(6) 0.011(5) 0.019(6) 0.000(5) -0.005(5) -0.001(5)
O42 0.011(6) 0.013(5) 0.022(7) 0.006(5) -0.001(6) -0.001(5)
N411 0.038(5) 0.017(4) 0.022(5) -0.005(3) -0.017(4) 0.009(4)
C412 0.038(5) 0.017(4) 0.022(5) -0.005(3) -0.017(4) 0.009(4)
N413 0.038(5) 0.017(4) 0.022(5) -0.005(3) -0.017(4) 0.009(4)
C414 0.038(5) 0.017(4) 0.022(5) -0.005(3) -0.017(4) 0.009(4)
C415 0.038(5) 0.017(4) 0.022(5) -0.005(3) -0.017(4) 0.009(4)
C416 0.035(12) 0.021(9) 0.028(12) 0.003(8) -0.006(10) -0.004(9)
C417 0.018(10) 0.017(9) 0.014(10) -0.004(7) -0.002(8) 0.005(8)
N417 0.010(7) 0.015(6) 0.016(8) -0.004(6) -0.004(7) -0.001(6)
C418 0.035(13) 0.027(10) 0.026(13) 0.000(9) -0.005(11) 0.002(10)
O418 0.063(10) 0.024(7) 0.015(8) -0.001(6) 0.011(7) 0.002(7)
O419 0.024(7) 0.015(6) 0.016(7) -0.003(5) -0.002(6) 0.000(5)
N421 0.026(5) 0.014(3) 0.017(4) 0.000(3) -0.005(3) -0.002(3)
C422 0.026(5) 0.014(3) 0.017(4) 0.000(3) -0.005(3) -0.002(3)
N423 0.026(5) 0.014(3) 0.017(4) 0.000(3) -0.005(3) -0.002(3)
C424 0.026(5) 0.014(3) 0.017(4) 0.000(3) -0.005(3) -0.002(3)
C425 0.026(5) 0.014(3) 0.017(4) 0.000(3) -0.005(3) -0.002(3)
C426 0.021(10) 0.010(7) 0.015(9) 0.001(6) -0.003(9) 0.002(8)
C427 0.012(9) 0.012(7) 0.011(9) -0.004(6) -0.003(8) -0.001(7)
N427 0.012(7) 0.009(6) 0.016(8) -0.001(6) -0.003(7) 0.002(6)
C428 0.018(10) 0.013(8) 0.014(10) 0.002(7) -0.005(9) 0.004(7)
O428 0.018(7) 0.011(5) 0.017(7) 0.000(5) 0.002(6) 0.003(5)
O429 0.008(6) 0.009(5) 0.017(7) 0.001(5) -0.003(6) -0.001(5)
W51 0.0103(4) 0.0081(3) 0.0157(4) -0.0006(3) 0.0006(3) -0.0008(3)
W52 0.0097(4) 0.0079(3) 0.0156(4) -0.0011(3) 0.0006(3) 0.0005(3)
S51 0.013(2) 0.0106(18) 0.024(3) 0.0033(17) 0.003(2) 0.0045(18)
S52 0.012(2) 0.0105(18) 0.019(3) -0.0010(18) 0.001(2) 0.0003(17)
O51 0.015(7) 0.012(5) 0.024(7) 0.000(5) 0.000(6) 0.006(5)
O52 0.015(6) 0.015(5) 0.016(6) 0.004(5) -0.004(6) 0.005(5)
N511 0.017(4) 0.017(3) 0.012(4) -0.002(3) 0.002(3) 0.000(3)
C512 0.017(4) 0.017(3) 0.012(4) -0.002(3) 0.002(3) 0.000(3)
N513 0.017(4) 0.017(3) 0.012(4) -0.002(3) 0.002(3) 0.000(3)
C514 0.017(4) 0.017(3) 0.012(4) -0.002(3) 0.002(3) 0.000(3)
C515 0.017(4) 0.017(3) 0.012(4) -0.002(3) 0.002(3) 0.000(3)
C516 0.015(10) 0.012(7) 0.023(10) -0.002(7) 0.002(9) -0.001(8)
C517 0.012(9) 0.010(7) 0.015(9) -0.004(6) -0.001(8) 0.004(7)
N517 0.015(8) 0.019(7) 0.019(8) 0.001(6) 0.000(7) 0.002(6)
C518 0.010(9) 0.009(7) 0.012(9) 0.003(7) 0.003(8) -0.002(7)
O518 0.021(7) 0.008(5) 0.026(7) -0.001(5) -0.004(6) 0.001(5)
O519 0.018(6) 0.009(5) 0.015(6) -0.003(4) -0.003(6) 0.004(5)
N521 0.018(4) 0.012(3) 0.013(4) -0.002(2) 0.003(3) 0.002(3)
C522 0.018(4) 0.012(3) 0.013(4) -0.002(2) 0.003(3) 0.002(3)
N523 0.018(4) 0.012(3) 0.013(4) -0.002(2) 0.003(3) 0.002(3)
C524 0.018(4) 0.012(3) 0.013(4) -0.002(2) 0.003(3) 0.002(3)
C525 0.018(4) 0.012(3) 0.013(4) -0.002(2) 0.003(3) 0.002(3)
C526 0.017(10) 0.011(8) 0.022(10) -0.001(7) -0.001(9) 0.001(8)
C527 0.008(9) 0.016(8) 0.013(10) -0.001(7) 0.000(8) 0.003(7)
N527 0.010(7) 0.010(6) 0.023(9) 0.001(6) 0.005(7) 0.001(6)
C528 0.011(9) 0.010(8) 0.012(10) -0.001(7) 0.005(8) -0.003(7)
O528 0.024(7) 0.013(6) 0.024(8) -0.004(5) -0.005(6) -0.001(5)
O529 0.019(7) 0.011(5) 0.013(6) 0.002(5) 0.000(6) -0.002(5)
W61 0.0140(4) 0.0083(3) 0.0143(4) -0.0020(3) -0.0024(3) 0.0030(3)
W62 0.0125(4) 0.0088(3) 0.0149(4) -0.0014(3) -0.0020(3) 0.0022(3)
S61 0.014(2) 0.0094(18) 0.022(3) 0.0009(18) -0.005(2) 0.0031(18)
S62 0.022(3) 0.0140(19) 0.016(2) 0.0022(17) -0.007(2) 0.0012(19)
O61 0.022(7) 0.011(5) 0.011(6) 0.002(4) -0.004(5) -0.007(5)
O62 0.012(6) 0.017(5) 0.012(6) 0.002(5) -0.005(5) -0.004(5)
N611 0.033(5) 0.015(3) 0.015(4) -0.004(3) -0.006(4) 0.002(4)
C612 0.033(5) 0.015(3) 0.015(4) -0.004(3) -0.006(4) 0.002(4)
N613 0.033(5) 0.015(3) 0.015(4) -0.004(3) -0.006(4) 0.002(4)
C614 0.033(5) 0.015(3) 0.015(4) -0.004(3) -0.006(4) 0.002(4)
C615 0.033(5) 0.015(3) 0.015(4) -0.004(3) -0.006(4) 0.002(4)
C616 0.036(12) 0.027(10) 0.015(10) -0.003(8) 0.000(9) -0.007(9)
C617 0.021(11) 0.013(8) 0.012(10) -0.005(7) 0.005(8) -0.003(8)
N617 0.019(8) 0.010(6) 0.012(8) -0.003(6) -0.004(7) -0.002(6)
C618 0.023(12) 0.029(11) 0.034(13) -0.002(9) -0.003(11) -0.001(10)
O618 0.039(9) 0.040(8) 0.054(11) -0.019(7) 0.021(8) -0.005(7)
O619 0.016(7) 0.013(6) 0.026(7) -0.008(5) 0.003(6) -0.002(5)
N621 0.010(4) 0.017(3) 0.016(4) 0.001(3) 0.000(3) 0.003(3)
C622 0.010(4) 0.017(3) 0.016(4) 0.001(3) 0.000(3) 0.003(3)
N623 0.010(4) 0.017(3) 0.016(4) 0.001(3) 0.000(3) 0.003(3)
C624 0.010(4) 0.017(3) 0.016(4) 0.001(3) 0.000(3) 0.003(3)
C625 0.010(4) 0.017(3) 0.016(4) 0.001(3) 0.000(3) 0.003(3)
C626 0.016(10) 0.012(8) 0.019(10) 0.001(7) 0.003(8) 0.004(7)
C627 0.011(9) 0.012(8) 0.013(9) 0.002(7) -0.003(8) -0.003(7)
N627 0.011(7) 0.019(7) 0.008(8) -0.001(6) 0.001(6) 0.006(6)
C628 0.012(9) 0.010(8) 0.013(9) 0.004(7) -0.004(8) -0.003(7)
O628 0.018(7) 0.014(5) 0.021(7) -0.007(5) -0.003(6) -0.004(5)
O629 0.017(6) 0.014(5) 0.013(6) -0.004(4) -0.001(6) -0.006(5)
O71 0.026(8) 0.020(6) 0.011(6) 0.004(5) -0.004(6) -0.005(6)
O72 0.016(7) 0.023(6) 0.026(7) -0.006(5) -0.005(6) 0.005(6)
O73 0.030(8) 0.019(6) 0.020(7) 0.003(5) 0.001(6) -0.007(6)
O74 0.030(8) 0.024(6) 0.022(7) 0.002(5) 0.008(7) 0.004(6)
O75 0.050(10) 0.025(6) 0.031(8) 0.001(6) -0.007(8) 0.003(7)
O76 0.042(9) 0.017(6) 0.025(7) 0.007(5) 0.002(7) -0.004(6)
O77 0.041(9) 0.023(6) 0.019(7) 0.005(5) 0.004(7) 0.000(6)
O78 0.019(7) 0.012(5) 0.016(7) -0.006(5) 0.006(6) -0.002(5)
O79 0.027(8) 0.019(6) 0.021(7) -0.001(5) 0.000(6) 0.003(6)
O80 0.023(7) 0.017(5) 0.019(7) -0.001(5) -0.007(6) 0.008(6)
O81 0.018(7) 0.019(6) 0.039(8) 0.008(6) 0.007(6) 0.004(5)
O82 0.027(8) 0.031(7) 0.023(7) -0.005(6) 0.002(7) 0.007(6)
O83 0.019(7) 0.036(7) 0.025(8) -0.010(6) -0.003(6) 0.005(6)
O84 0.103(15) 0.060(11) 0.092(15) 0.004(11) 0.036(12) 0.008(11)
O85 0.074(14) 0.111(15) 0.105(16) -0.033(14) -0.008(12) -0.010(13)
O91 0.06(2) 0.12(3) 0.08(3) -0.05(2) 0.02(2) -0.04(2)
O92 0.046(19) 0.031(13) 0.031(16) -0.005(11) 0.006(15) -0.018(14)
O93 0.03(2) 0.07(2) 0.07(3) 0.04(2) 0.002(19) -0.019(18)
O94 0.09(3) 0.07(2) 0.05(2) 0.014(18) 0.01(2) -0.01(2)

loop_
_atom_type_symbol
_atom_type_description
_atom_type_scat_dispersion_real
_atom_type_scat_dispersion_imag
_atom_type_scat_source
C C 0.0033 0.0016 'International Tables Vol C Tables 4.2.6.8 and 6.1.1.4'
H H 0.0000 0.0000 'International Tables Vol C Tables 4.2.6.8 and 6.1.1.4'
N N 0.0061 0.0033 'International Tables Vol C Tables 4.2.6.8 and 6.1.1.4'
O O 0.0106 0.0060 'International Tables Vol C Tables 4.2.6.8 and 6.1.1.4'
S S 0.1246 0.1234 'International Tables Vol C Tables 4.2.6.8 and 6.1.1.4'
W W -0.8490 6.8722 'International Tables Vol C Tables 4.2.6.8 and 6.1.1.4'

loop_
_geom_angle_atom_site_label_1
_geom_angle_atom_site_label_2
_geom_angle_atom_site_label_3
_geom_angle
_geom_angle_site_symmetry_1
_geom_angle_site_symmetry_3
_geom_angle_publ_flag
O11 W11 O119 161.9(4) . . yes
O11 W11 N117 91.5(4) . . ?
O119 W11 N117 73.1(4) . . ?
O11 W11 N113 90.3(5) . . ?
O119 W11 N113 77.7(4) . . ?
N117 W11 N113 78.7(4) . . ?
O11 W11 S11 101.9(4) . . ?
O119 W11 S11 86.4(3) . . ?
N117 W11 S11 85.0(3) . . ?
N113 W11 S11 159.9(3) . . yes
O11 W11 S12 104.8(3) . . ?
O119 W11 S12 88.3(3) . . ?
N117 W11 S12 158.8(3) . . yes
N113 W11 S12 87.6(3) . . ?
S11 W11 S12 104.29(14) . . yes
O11 W11 W12 102.0(4) . . ?
O119 W11 W12 95.8(3) . . ?
N117 W11 W12 137.1(3) . . ?
N113 W11 W12 140.6(3) . . ?
S11 W11 W12 52.57(10) . . ?
S12 W11 W12 53.08(11) . . ?
O12 W12 O129 160.8(5) . . yes
O12 W12 N123 88.8(5) . . ?
O129 W12 N123 77.4(4) . . ?
O12 W12 N127 92.0(5) . . ?
O129 W12 N127 72.4(4) . . ?
N123 W12 N127 78.5(4) . . ?
O12 W12 S11 103.7(4) . . ?
O129 W12 S11 88.7(3) . . ?
N123 W12 S11 85.7(3) . . ?
N127 W12 S11 157.6(3) . . yes
O12 W12 S12 102.7(4) . . ?
O129 W12 S12 88.1(3) . . ?
N123 W12 S12 162.3(3) . . yes
N127 W12 S12 87.5(4) . . ?
S11 W12 S12 104.27(14) . . yes
O12 W12 W11 101.7(4) . . ?
O129 W12 W11 97.4(3) . . ?
N123 W12 W11 138.5(3) . . ?
N127 W12 W11 139.8(4) . . ?
S11 W12 W11 52.81(10) . . ?
S12 W12 W11 52.82(10) . . ?
W11 S11 W12 74.62(11) . . yes
W11 S12 W12 74.10(12) . . yes
C112 N111 C115 108.7(12) . . ?
C112 N111 H111 125.7 . . ?
C115 N111 H111 125.7 . . ?
N111 C112 N113 111.0(13) . . ?
N111 C112 H112 124.5 . . ?
N113 C112 H112 124.5 . . ?
C112 N113 C114 105.2(11) . . yes
C112 N113 W11 122.4(9) . . yes
C114 N113 W11 129.7(9) . . yes
C115 C114 N113 108.4(11) . . ?
C115 C114 C116 127.0(11) . . ?
N113 C114 C116 124.6(11) . . ?
C114 C115 N111 106.8(12) . . ?
C114 C115 H115 126.6 . . ?
N111 C115 H115 126.6 . . ?
C114 C116 C117 114.4(11) . . ?
C114 C116 H113 108.7 . . ?
C117 C116 H113 108.7 . . ?
C114 C116 H114 108.7 . . ?
C117 C116 H114 108.7 . . ?
H113 C116 H114 107.6 . . ?
N117 C117 C116 109.5(11) . . ?
N117 C117 C118 109.0(10) . . ?
C116 C117 C118 110.7(11) . . ?
N117 C117 H117 109.2 . . ?
C116 C117 H117 109.2 . . ?
C118 C117 H117 109.2 . . ?
C117 N117 W11 111.5(8) . . yes
C117 N117 H118 109.3 . . ?
W11 N117 H118 109.3 . . ?
C117 N117 H119 109.3 . . ?
W11 N117 H119 109.3 . . ?
H118 N117 H119 108.0 . . ?
O118 C118 O119 124.5(11) . . ?
O118 C118 C117 120.1(10) . . ?
O119 C118 C117 115.3(10) . . ?
C118 O119 W11 121.5(8) . . yes
C122 N121 C125 108.0(11) . . ?
C122 N121 H121 126.0 . . ?
C125 N121 H121 126.0 . . ?
N121 C122 N123 110.9(12) . . ?
N121 C122 H122 124.5 . . ?
N123 C122 H122 124.5 . . ?
C122 N123 C124 105.9(11) . . yes
C122 N123 W12 122.8(9) . . yes
C124 N123 W12 131.3(8) . . yes
C125 C124 N123 107.3(11) . . ?
C125 C124 C126 128.5(11) . . ?
N123 C124 C126 124.1(11) . . ?
C124 C125 N121 107.9(12) . . ?
C124 C125 H125 126.1 . . ?
N121 C125 H125 126.1 . . ?
C124 C126 C127 115.3(11) . . ?
C124 C126 H123 108.4 . . ?
C127 C126 H123 108.4 . . ?
C124 C126 H124 108.4 . . ?
C127 C126 H124 108.4 . . ?
H123 C126 H124 107.5 . . ?
N127 C127 C126 109.4(11) . . ?
N127 C127 C128 108.3(10) . . ?
C126 C127 C128 111.2(11) . . ?
N127 C127 H127 109.3 . . ?
C126 C127 H127 109.3 . . ?
C128 C127 H127 109.3 . . ?
C127 N127 W12 112.0(8) . . yes
C127 N127 H128 109.2 . . ?
W12 N127 H128 109.2 . . ?
C127 N127 H129 109.2 . . ?
W12 N127 H129 109.2 . . ?
H128 N127 H129 107.9 . . ?
O128 C128 O129 125.1(11) . . ?
O128 C128 C127 120.0(10) . . ?
O129 C128 C127 114.8(10) . . ?
C128 O129 W12 122.2(8) . . yes
O21 W21 O219 160.2(5) . . yes
O21 W21 N213 90.3(5) . . ?
O219 W21 N213 76.6(4) . . ?
O21 W21 N217 91.2(5) . . ?
O219 W21 N217 72.0(4) . . ?
N213 W21 N217 79.1(4) . . ?
O21 W21 S21 103.4(4) . . ?
O219 W21 S21 86.4(3) . . ?
N213 W21 S21 160.4(3) . . yes
N217 W21 S21 86.6(3) . . ?
O21 W21 S22 103.8(4) . . ?
O219 W21 S22 90.4(3) . . ?
N213 W21 S22 87.0(3) . . ?
N217 W21 S22 159.6(3) . . yes
S21 W21 S22 102.88(16) . . yes
O21 W21 W22 100.2(4) . . ?
O219 W21 W22 99.3(3) . . ?
N213 W21 W22 139.5(3) . . ?
N217 W21 W22 138.8(3) . . ?
S21 W21 W22 52.31(11) . . ?
S22 W21 W22 52.54(11) . . ?
O22 W22 O229 160.3(5) . . yes
O22 W22 N223 90.7(5) . . ?
O229 W22 N223 77.0(4) . . ?
O22 W22 N227 90.9(5) . . ?
O229 W22 N227 71.8(4) . . ?
N223 W22 N227 79.3(4) . . ?
O22 W22 S21 104.0(4) . . ?
O229 W22 S21 90.9(3) . . ?
N223 W22 S21 87.1(3) . . ?
N227 W22 S21 160.0(3) . . yes
O22 W22 S22 102.2(4) . . ?
O229 W22 S22 86.5(3) . . ?
N223 W22 S22 160.8(3) . . yes
N227 W22 S22 86.3(3) . . ?
S21 W22 S22 103.15(15) . . yes
O22 W22 W21 99.4(4) . . ?
O229 W22 W21 99.9(3) . . ?
N223 W22 W21 139.6(3) . . ?
N227 W22 W21 138.8(3) . . ?
S21 W22 W21 52.49(12) . . ?
S22 W22 W21 52.63(10) . . ?
W21 S21 W22 75.20(12) . . yes
W21 S22 W22 74.83(12) . . yes
C212 N211 C215 108.5(11) . . ?
C212 N211 H211 125.7 . . ?
C215 N211 H211 125.7 . . ?
N211 C212 N213 110.9(12) . . ?
N211 C212 H212 124.6 . . ?
N213 C212 H212 124.6 . . ?
C212 N213 C214 105.5(11) . . yes
C212 N213 W21 122.9(9) . . yes
C214 N213 W21 130.1(8) . . yes
C215 C214 N213 107.9(11) . . ?
C215 C214 C216 127.9(11) . . ?
N213 C214 C216 124.1(11) . . ?
C214 C215 N211 107.1(11) . . ?
C214 C215 H215 126.4 . . ?
N211 C215 H215 126.4 . . ?
C214 C216 C217 114.8(12) . . ?
C214 C216 H213 108.6 . . ?
C217 C216 H213 108.6 . . ?
C214 C216 H214 108.6 . . ?
C217 C216 H214 108.6 . . ?
H213 C216 H214 107.5 . . ?
N217 C217 C216 109.2(11) . . ?
N217 C217 C218 107.5(10) . . ?
C216 C217 C218 109.5(11) . . ?
N217 C217 H217 110.2 . . ?
C216 C217 H217 110.2 . . ?
C218 C217 H217 110.2 . . ?
C217 N217 W21 113.1(8) . . yes
C217 N217 H218 109.0 . . ?
W21 N217 H218 109.0 . . ?
C217 N217 H219 109.0 . . ?
W21 N217 H219 109.0 . . ?
H218 N217 H219 107.8 . . ?
O218 C218 O219 123.4(12) . . ?
O218 C218 C217 121.3(11) . . ?
O219 C218 C217 115.3(11) . . ?
C218 O219 W21 122.3(8) . . yes
C222 N221 C225 108.2(11) . . ?
C222 N221 H221 125.9 . . ?
C225 N221 H221 125.9 . . ?
N221 C222 N223 111.0(12) . . ?
N221 C222 H222 124.5 . . ?
N223 C222 H222 124.5 . . ?
C222 N223 C224 105.5(11) . . yes
C222 N223 W22 122.8(9) . . yes
C224 N223 W22 131.6(8) . . yes
C225 C224 N223 107.7(11) . . ?
C225 C224 C226 128.2(12) . . ?
N223 C224 C226 124.1(11) . . ?
C224 C225 N221 107.5(11) . . ?
C224 C225 H225 126.3 . . ?
N221 C225 H225 126.3 . . ?
C224 C226 C227 114.5(12) . . ?
C224 C226 H223 108.6 . . ?
C227 C226 H223 108.6 . . ?
C224 C226 H224 108.6 . . ?
C227 C226 H224 108.6 . . ?
H223 C226 H224 107.6 . . ?
N227 C227 C226 110.1(11) . . ?
N227 C227 C228 108.8(11) . . ?
C226 C227 C228 109.0(12) . . ?
N227 C227 H227 109.6 . . ?
C226 C227 H227 109.6 . . ?
C228 C227 H227 109.6 . . ?
C227 N227 W22 112.2(9) . . yes
C227 N227 H228 109.2 . . ?
W22 N227 H228 109.2 . . ?
C227 N227 H229 109.2 . . ?
W22 N227 H229 109.2 . . ?
H228 N227 H229 107.9 . . ?
O228 C228 O229 124.9(14) . . ?
O228 C228 C227 119.6(12) . . ?
O229 C228 C227 115.4(11) . . ?
C228 O229 W22 121.3(9) . . yes
O31 W31 O319 161.9(5) . . yes
O31 W31 N317 92.7(5) . . ?
O319 W31 N317 72.2(4) . . ?
O31 W31 N313 90.1(5) . . ?
O319 W31 N313 77.5(4) . . ?
N317 W31 N313 78.8(4) . . ?
O31 W31 S31 101.9(4) . . ?
O319 W31 S31 87.4(3) . . ?
N317 W31 S31 86.6(3) . . ?
N313 W31 S31 161.6(3) . . yes
O31 W31 S32 103.2(4) . . ?
O319 W31 S32 89.4(3) . . ?
N317 W31 S32 158.6(3) . . yes
N313 W31 S32 86.8(3) . . ?
S31 W31 S32 103.73(16) . . yes
O31 W31 W32 100.4(4) . . ?
O319 W31 W32 97.5(3) . . ?
N317 W31 W32 138.7(3) . . ?
N313 W31 W32 139.3(3) . . ?
S32 W31 W32 52.58(12) . . ?
S31 W31 W32 52.55(11) . . ?
O32 W32 O329 159.7(5) . . yes
O32 W32 N327 90.6(5) . . ?
O329 W32 N327 72.5(4) . . ?
O32 W32 N323 89.0(5) . . ?
O329 W32 N323 76.8(4) . . ?
N327 W32 N323 78.4(4) . . ?
O32 W32 S31 105.0(4) . . ?
O329 W32 S31 89.0(3) . . ?
N327 W32 S31 158.9(3) . . yes
N323 W32 S31 87.6(3) . . ?
O32 W32 S32 103.5(4) . . ?
O329 W32 S32 86.9(3) . . ?
N327 W32 S32 85.9(3) . . ?
N323 W32 S32 160.0(3) . . yes
S31 W32 S32 103.73(16) . . yes
O32 W32 W31 103.3(4) . . ?
O329 W32 W31 96.8(3) . . ?
N327 W32 W31 137.9(3) . . ?
N323 W32 W31 140.2(3) . . ?
S32 W32 W31 52.39(11) . . ?
S31 W32 W31 52.74(12) . . ?
W31 S31 W32 74.71(12) . . yes
W31 S32 W32 75.03(13) . . yes
C312 N311 C315 108.3(11) . . ?
C312 N311 H311 125.8 . . ?
C315 N311 H311 125.8 . . ?
N311 C312 N313 111.1(12) . . ?
N311 C312 H312 124.5 . . ?
N313 C312 H312 124.5 . . ?
C312 N313 C314 105.4(11) . . yes
C312 N313 W31 122.5(9) . . yes
C314 N313 W31 131.5(8) . . yes
C315 C314 N313 107.9(11) . . ?
C315 C314 C316 127.8(11) . . ?
N313 C314 C316 124.3(11) . . ?
C314 C315 N311 107.3(11) . . ?
C314 C315 H315 126.4 . . ?
N311 C315 H315 126.4 . . ?
C314 C316 C317 113.3(12) . . ?
C314 C316 H313 108.9 . . ?
C317 C316 H313 108.9 . . ?
C314 C316 H314 108.9 . . ?
C317 C316 H314 108.9 . . ?
H313 C316 H314 107.7 . . ?
N317 C317 C316 110.1(12) . . ?
N317 C317 C318 108.8(10) . . ?
C316 C317 C318 109.8(12) . . ?
N317 C317 H317 109.4 . . ?
C316 C317 H317 109.4 . . ?
C318 C317 H317 109.4 . . ?
C317 N317 W31 112.2(8) . . yes
C317 N317 H318 109.2 . . ?
W31 N317 H318 109.2 . . ?
C317 N317 H319 109.2 . . ?
W31 N317 H319 109.2 . . ?
H318 N317 H319 107.9 . . ?
O318 C318 O319 124.4(13) . . ?
O318 C318 C317 119.4(11) . . ?
O319 C318 C317 116.1(11) . . ?
C318 O319 W31 119.7(9) . . yes
C322 N321 C325 108.4(13) . . ?
C322 N321 H321 125.8 . . ?
C325 N321 H321 125.8 . . ?
N321 C322 N323 110.8(14) . . ?
N321 C322 H322 124.6 . . ?
N323 C322 H322 124.6 . . ?
C322 N323 C324 105.7(12) . . yes
C322 N323 W32 123.5(10) . . yes
C324 N323 W32 130.7(9) . . yes
C325 C324 N323 107.6(12) . . ?
C325 C324 C326 127.9(13) . . ?
N323 C324 C326 124.5(12) . . ?
C324 C325 N321 107.4(13) . . ?
C324 C325 H325 126.3 . . ?
N321 C325 H325 126.3 . . ?
C324 C326 C327 115.6(12) . . ?
C324 C326 H323 108.4 . . ?
C327 C326 H323 108.4 . . ?
C324 C326 H324 108.4 . . ?
C327 C326 H324 108.4 . . ?
H323 C326 H324 107.4 . . ?
N327 C327 C326 109.5(12) . . ?
N327 C327 C328 108.5(10) . . ?
C326 C327 C328 109.9(12) . . ?
N327 C327 H327 109.6 . . ?
C326 C327 H327 109.6 . . ?
C328 C327 H327 109.6 . . ?
C327 N327 W32 112.3(8) . . yes
C327 N327 H328 109.1 . . ?
W32 N327 H328 109.1 . . ?
C327 N327 H329 109.1 . . ?
W32 N327 H329 109.1 . . ?
H328 N327 H329 107.9 . . ?
O328 C328 O329 124.1(12) . . ?
O328 C328 C327 121.0(11) . . ?
O329 C328 C327 114.9(11) . . ?
C328 O329 W32 122.5(8) . . yes
O41 W41 O419 160.9(4) . . yes
O41 W41 N417 91.7(4) . . ?
O419 W41 N417 72.6(4) . . ?
O41 W41 N413 89.3(5) . . ?
O419 W41 N413 77.3(4) . . ?
N417 W41 N413 78.8(4) . . ?
O41 W41 S41 101.1(3) . . ?
O419 W41 S41 88.8(3) . . ?
N417 W41 S41 86.2(3) . . ?
N413 W41 S41 162.0(3) . . yes
O41 W41 S42 104.8(3) . . ?
O419 W41 S42 88.4(3) . . ?
N417 W41 S42 158.6(3) . . yes
N413 W41 S42 87.7(3) . . ?
S41 W41 S42 103.49(14) . . yes
O41 W41 W42 100.8(3) . . ?
O419 W41 W42 98.2(3) . . ?
N417 W41 W42 138.0(3) . . ?
N413 W41 W42 140.4(3) . . ?
S41 W41 W42 52.22(10) . . ?
S42 W41 W42 52.76(11) . . ?
O42 W42 O429 161.2(4) . . yes
O42 W42 N423 89.5(5) . . ?
O429 W42 N423 77.3(4) . . ?
O42 W42 N427 91.9(4) . . ?
O429 W42 N427 72.5(4) . . ?
N423 W42 N427 78.4(4) . . ?
O42 W42 S41 104.6(3) . . ?
O429 W42 S41 88.1(3) . . ?
N423 W42 S41 86.5(3) . . ?
N427 W42 S41 157.5(3) . . yes
O42 W42 S42 103.1(4) . . ?
O429 W42 S42 86.9(3) . . ?
N423 W42 S42 161.0(3) . . yes
N427 W42 S42 86.8(3) . . ?
S41 W42 S42 103.72(14) . . yes
O42 W42 W41 102.3(3) . . ?
O429 W42 W41 96.5(2) . . ?
N423 W42 W41 138.9(3) . . ?
N427 W42 W41 139.0(3) . . ?
S41 W42 W41 52.51(10) . . ?
S42 W42 W41 52.70(10) . . ?
W41 S41 W42 75.27(13) . . yes
W41 S42 W42 74.54(13) . . yes
C412 N411 C415 108.6(11) . . ?
C412 N411 H411 125.7 . . ?
C415 N411 H411 125.7 . . ?
N411 C412 N413 110.9(12) . . ?
N411 C412 H412 124.5 . . ?
N413 C412 H412 124.5 . . ?
C412 N413 C414 105.3(12) . . yes
C412 N413 W41 122.7(9) . . yes
C414 N413 W41 132.0(9) . . yes
C415 C414 N413 108.3(12) . . ?
C415 C414 C416 128.2(12) . . ?
N413 C414 C416 123.5(12) . . ?
C414 C415 N411 106.9(11) . . ?
C414 C415 H415 126.6 . . ?
N411 C415 H415 126.6 . . ?
C414 C416 C417 113.0(12) . . ?
C414 C416 H413 109.0 . . ?
C417 C416 H413 109.0 . . ?
C414 C416 H414 109.0 . . ?
C417 C416 H414 109.0 . . ?
H413 C416 H414 107.8 . . ?
N417 C417 C416 109.9(12) . . ?
N417 C417 C418 109.1(10) . . ?
C416 C417 C418 109.3(12) . . ?
N417 C417 H417 109.5 . . ?
C416 C417 H417 109.5 . . ?
C418 C417 H417 109.5 . . ?
C417 N417 W41 112.1(8) . . yes
C417 N417 H418 109.2 . . ?
W41 N417 H418 109.2 . . ?
C417 N417 H419 109.2 . . ?
W41 N417 H419 109.2 . . ?
H418 N417 H419 107.9 . . ?
O418 C418 O419 123.8(12) . . ?
O418 C418 C417 120.1(11) . . ?
O419 C418 C417 116.0(11) . . ?
C418 O419 W41 119.5(8) . . yes
C422 N421 C425 108.2(12) . . ?
C422 N421 H421 125.9 . . ?
C425 N421 H421 125.9 . . ?
N421 C422 N423 110.5(12) . . ?
N421 C422 H422 124.8 . . ?
N423 C422 H422 124.8 . . ?
C422 N423 C424 106.4(11) . . yes
C422 N423 W42 123.2(8) . . yes
C424 N423 W42 130.2(9) . . yes
C425 C424 N423 107.0(11) . . ?
C425 C424 C426 127.9(10) . . ?
N423 C424 C426 125.1(11) . . ?
C424 C425 N421 108.0(11) . . ?
C424 C425 H425 126.0 . . ?
N421 C425 H425 126.0 . . ?
C424 C426 C427 115.8(11) . . ?
C424 C426 H423 108.3 . . ?
C427 C426 H423 108.3 . . ?
C424 C426 H424 108.3 . . ?
C427 C426 H424 108.3 . . ?
H423 C426 H424 107.4 . . ?
N427 C427 C426 110.0(10) . . ?
N427 C427 C428 106.8(9) . . ?
C426 C427 C428 111.2(11) . . ?
N427 C427 H427 109.6 . . ?
C426 C427 H427 109.6 . . ?
C428 C427 H427 109.6 . . ?
C427 N427 W42 112.8(8) . . yes
C427 N427 H428 109.0 . . ?
W42 N427 H428 109.0 . . ?
C427 N427 H429 109.0 . . ?
W42 N427 H429 109.0 . . ?
H428 N427 H429 107.8 . . ?
O428 C428 O429 123.9(11) . . ?
O428 C428 C427 121.2(9) . . ?
O429 C428 C427 114.8(10) . . ?
C428 O429 W42 121.9(8) . . yes
O51 W51 O519 161.4(4) . . yes
O51 W51 N513 89.4(5) . . ?
O519 W51 N513 77.5(4) . . ?
O51 W51 N517 92.2(4) . . ?
O519 W51 N517 72.5(4) . . ?
N513 W51 N517 78.8(4) . . ?
O51 W51 S51 102.8(4) . . ?
O519 W51 S51 87.0(3) . . ?
N513 W51 S51 161.1(3) . . yes
N517 W51 S51 86.4(4) . . ?
O51 W51 S52 104.8(3) . . ?
O519 W51 S52 87.8(3) . . ?
N513 W51 S52 86.6(3) . . ?
N517 W51 S52 157.5(3) . . yes
S51 W51 S52 103.64(14) . . yes
O51 W51 W52 103.2(3) . . ?
O519 W51 W52 95.4(2) . . ?
N513 W51 W52 138.9(3) . . ?
N517 W51 W52 138.1(4) . . ?
S52 W51 W52 52.46(10) . . ?
S51 W51 W52 52.43(10) . . ?
O52 W52 O529 158.4(4) . . yes
O52 W52 N523 86.1(5) . . ?
O529 W52 N523 78.4(4) . . ?
O52 W52 N527 89.9(4) . . ?
O529 W52 N527 72.5(4) . . ?
N523 W52 N527 78.4(4) . . ?
O52 W52 S51 104.9(3) . . ?
O529 W52 S51 89.2(3) . . ?
N523 W52 S51 86.8(3) . . ?
N527 W52 S51 158.3(3) . . yes
O52 W52 S52 102.3(4) . . ?
O529 W52 S52 89.6(3) . . ?
N523 W52 S52 163.8(3) . . yes
N527 W52 S52 87.6(3) . . ?
S51 W52 S52 104.14(14) . . yes
O52 W52 W51 102.8(3) . . ?
O529 W52 W51 98.7(2) . . ?
N523 W52 W51 139.6(3) . . ?
N527 W52 W51 139.8(3) . . ?
S52 W52 W51 52.59(10) . . ?
S51 W52 W51 52.80(10) . . ?
W51 S51 W52 74.77(13) . . yes
W51 S52 W52 74.94(13) . . yes
C512 N511 C515 108.5(12) . . ?
C512 N511 H511 125.7 . . ?
C515 N511 H511 125.7 . . ?
N511 C512 N513 110.5(12) . . ?
N511 C512 H512 124.8 . . ?
N513 C512 H512 124.8 . . ?
C512 N513 C514 106.0(11) . . yes
C512 N513 W51 123.3(8) . . yes
C514 N513 W51 130.6(9) . . yes
C515 C514 N513 107.5(10) . . ?
C515 C514 C516 127.5(10) . . ?
N513 C514 C516 124.8(11) . . ?
C514 C515 N511 107.4(11) . . ?
C514 C515 H515 126.3 . . ?
N511 C515 H515 126.3 . . ?
C514 C516 C517 115.9(11) . . ?
C514 C516 H513 108.3 . . ?
C517 C516 H513 108.3 . . ?
C514 C516 H514 108.3 . . ?
C517 C516 H514 108.3 . . ?
H513 C516 H514 107.4 . . ?
N517 C517 C516 109.5(11) . . ?
N517 C517 C518 107.4(9) . . ?
C516 C517 C518 111.1(11) . . ?
N517 C517 H517 109.6 . . ?
C516 C517 H517 109.6 . . ?
C518 C517 H517 109.6 . . ?
C517 N517 W51 112.6(8) . . yes
C517 N517 H518 109.1 . . ?
W51 N517 H518 109.1 . . ?
C517 N517 H519 109.1 . . ?
W51 N517 H519 109.1 . . ?
H518 N517 H519 107.8 . . ?
O518 C518 O519 123.9(11) . . ?
O518 C518 C517 121.1(9) . . ?
O519 C518 C517 114.7(10) . . ?
C518 O519 W51 122.4(8) . . yes
C522 N521 C525 107.9(12) . . ?
C522 N521 H521 126.1 . . ?
C525 N521 H521 126.1 . . ?
N521 C522 N523 111.3(12) . . ?
N521 C522 H522 124.4 . . ?
N523 C522 H522 124.4 . . ?
C522 N523 C524 105.5(11) . . yes
C522 N523 W52 122.1(8) . . yes
C524 N523 W52 130.8(9) . . yes
C525 C524 N523 107.6(11) . . ?
C525 C524 C526 128.0(10) . . ?
N523 C524 C526 124.3(11) . . ?
C524 C525 N521 107.8(11) . . ?
C524 C525 H525 126.1 . . ?
N521 C525 H525 126.1 . . ?
C524 C526 C527 114.5(11) . . ?
C524 C526 H523 108.6 . . ?
C527 C526 H523 108.6 . . ?
C524 C526 H524 108.6 . . ?
C527 C526 H524 108.6 . . ?
H523 C526 H524 107.6 . . ?
N527 C527 C526 109.5(11) . . ?
N527 C527 C528 108.4(9) . . ?
C526 C527 C528 109.9(11) . . ?
N527 C527 H527 109.7 . . ?
C526 C527 H527 109.7 . . ?
C528 C527 H527 109.7 . . ?
C527 N527 W52 111.7(8) . . yes
C527 N527 H528 109.3 . . ?
W52 N527 H528 109.3 . . ?
C527 N527 H529 109.3 . . ?
W52 N527 H529 109.3 . . ?
H528 N527 H529 107.9 . . ?
O528 C528 O529 124.5(11) . . ?
O528 C528 C527 119.7(10) . . ?
O529 C528 C527 115.7(10) . . ?
C528 O529 W52 121.6(8) . . yes
O61 W61 O619 159.3(4) . . yes
O61 W61 N613 94.2(4) . . ?
O619 W61 N613 77.0(4) . . ?
O61 W61 N617 88.0(4) . . ?
O619 W61 N617 72.0(4) . . ?
N613 W61 N617 79.1(4) . . ?
O61 W61 S61 102.5(3) . . ?
O619 W61 S61 83.1(3) . . ?
N613 W61 S61 159.2(3) . . yes
N617 W61 S61 89.2(3) . . ?
O61 W61 S62 103.9(4) . . ?
O619 W61 S62 94.1(3) . . ?
N613 W61 S62 85.4(3) . . ?
N617 W61 S62 161.1(3) . . yes
S61 W61 S62 102.15(14) . . yes
O61 W61 W62 97.0(3) . . ?
O619 W61 W62 102.1(3) . . ?
N613 W61 W62 138.0(3) . . ?
N617 W61 W62 141.5(3) . . ?
S62 W61 W62 52.63(10) . . ?
S61 W61 W62 52.42(10) . . ?
O62 W62 O629 156.5(4) . . yes
O62 W62 N627 86.4(4) . . ?
O629 W62 N627 72.1(4) . . ?
O62 W62 N623 89.8(5) . . ?
O629 W62 N623 77.2(4) . . ?
N627 W62 N623 79.6(4) . . ?
O62 W62 S61 104.1(4) . . ?
O629 W62 S61 95.0(3) . . ?
N627 W62 S61 163.7(3) . . yes
N623 W62 S61 87.9(3) . . ?
O62 W62 S62 103.2(4) . . ?
O629 W62 S62 85.3(3) . . ?
N627 W62 S62 86.3(3) . . ?
N623 W62 S62 160.2(3) . . yes
S61 W62 S62 102.97(15) . . yes
O62 W62 W61 97.6(3) . . ?
O629 W62 W61 104.8(2) . . ?
N627 W62 W61 138.7(3) . . ?
N623 W62 W61 141.1(3) . . ?
S61 W62 W61 53.26(10) . . ?
S62 W62 W61 52.65(10) . . ?
W61 S61 W62 74.33(13) . . yes
W61 S62 W62 74.72(13) . . yes
C612 N611 C615 108.8(13) . . ?
C612 N611 H611 125.6 . . ?
C615 N611 H611 125.6 . . ?
N611 C612 N613 110.4(13) . . ?
N611 C612 H612 124.8 . . ?
N613 C612 H612 124.8 . . ?
C612 N613 C614 105.9(12) . . yes
C612 N613 W61 123.8(9) . . yes
C614 N613 W61 130.3(9) . . yes
C615 C614 N613 107.7(12) . . ?
C615 C614 C616 126.3(12) . . ?
N613 C614 C616 125.9(12) . . ?
C614 C615 N611 107.2(12) . . ?
C614 C615 H615 126.4 . . ?
N611 C615 H615 126.4 . . ?
C614 C616 C617 114.7(12) . . ?
C614 C616 H613 108.6 . . ?
C617 C616 H613 108.6 . . ?
C614 C616 H614 108.6 . . ?
C617 C616 H614 108.6 . . ?
H613 C616 H614 107.6 . . ?
N617 C617 C616 110.1(11) . . ?
N617 C617 C618 108.2(10) . . ?
C616 C617 C618 108.8(12) . . ?
N617 C617 H617 109.9 . . ?
C616 C617 H617 109.9 . . ?
C618 C617 H617 109.9 . . ?
C617 N617 W61 113.4(9) . . yes
C617 N617 H618 108.9 . . ?
W61 N617 H618 108.9 . . ?
C617 N617 H619 108.9 . . ?
W61 N617 H619 108.9 . . ?
H618 N617 H619 107.7 . . ?
O618 C618 O619 124.8(13) . . ?
O618 C618 C617 120.0(11) . . ?
O619 C618 C617 115.1(11) . . ?
C618 O619 W61 121.6(8) . . yes
C622 N621 C625 107.8(11) . . ?
C622 N621 H621 126.1 . . ?
C625 N621 H621 126.1 . . ?
N621 C622 N623 111.2(12) . . ?
N621 C622 H622 124.4 . . ?
N623 C622 H622 124.4 . . ?
C622 N623 C624 105.6(10) . . yes
C622 N623 W62 124.1(8) . . yes
C624 N623 W62 130.3(8) . . yes
C625 C624 N623 107.5(10) . . ?
C625 C624 C626 128.1(10) . . ?
N623 C624 C626 124.2(11) . . ?
C624 C625 N621 107.9(11) . . ?
C624 C625 H625 126.0 . . ?
N621 C625 H625 126.0 . . ?
C624 C626 C627 115.4(11) . . ?
C624 C626 H623 108.4 . . ?
C627 C626 H623 108.4 . . ?
C624 C626 H624 108.4 . . ?
C627 C626 H624 108.4 . . ?
H623 C626 H624 107.5 . . ?
N627 C627 C626 109.1(10) . . ?
N627 C627 C628 107.6(9) . . ?
C626 C627 C628 109.8(11) . . ?
N627 C627 H627 110.1 . . ?
C626 C627 H627 110.1 . . ?
C628 C627 H627 110.1 . . ?
C627 N627 W62 113.1(8) . . yes
C627 N627 H628 109.0 . . ?
W62 N627 H628 109.0 . . ?
C627 N627 H629 109.0 . . ?
W62 N627 H629 109.0 . . ?
H628 N627 H629 107.8 . . ?
O628 C628 O629 123.9(11) . . ?
O628 C628 C627 120.6(9) . . ?
O629 C628 C627 115.4(9) . . ?
C628 O629 W62 121.7(8) . . yes
H711 O71 H712 109.2(13) . . ?
H721 O72 H722 109.95(12) . . ?
H731 O73 H732 98.9(3) . . ?
H741 O74 H742 111.15(13) . . ?
H751 O75 H752 113.8(5) . . ?
H761 O76 H762 112.69(13) . . ?
H771 O77 H772 113.3(10) . . ?
H781 O78 H782 103.2(3) . . ?
H791 O79 H792 104.49(12) . . ?
H801 O80 H802 109.9(3) . . ?
H811 O81 H812 106.15(12) . . ?
H821 O82 H822 113.41(15) . . ?
H831 O83 H832 101.8(2) . . ?
H841 O84 H842 112.98(14) . . ?
H851 O85 H852 113.68(15) . . ?
H911 O91 H912 113.2(3) . . ?
H921 O92 H922 108.86(14) . . ?
H931 O93 H932 112.7(2) . . ?
H941 O94 H942 108.5(3) . . ?

loop_
_geom_bond_atom_site_label_1
_geom_bond_atom_site_label_2
_geom_bond_distance
_geom_bond_site_symmetry_2
_geom_bond_publ_flag
W11 O11 1.701(11) . yes
W11 O119 2.149(10) . yes
W11 N113 2.233(11) . yes
W11 N117 2.224(11) . yes
W11 S11 2.329(4) . yes
W11 S12 2.335(4) . yes
W11 W12 2.8190(9) . ?
W12 O12 1.705(11) . yes
W12 O129 2.166(10) . yes
W12 N123 2.232(11) . yes
W12 N127 2.236(12) . yes
W12 S11 2.322(4) . yes
W12 S12 2.344(4) . yes
N111 C112 1.316(9) . ?
N111 C115 1.358(9) . ?
N111 H111 0.88 . ?
C112 N113 1.330(8) . ?
C112 H112 0.95 . ?
N113 C114 1.401(9) . ?
C114 C115 1.346(9) . ?
C114 C116 1.498(9) . ?
C115 H115 0.95 . ?
C116 C117 1.515(9) . ?
C116 H113 0.99 . ?
C116 H114 0.99 . ?
C117 N117 1.484(8) . ?
C117 C118 1.523(9) . ?
C117 H117 1.00 . ?
N117 H118 0.91 . ?
N117 H119 0.91 . ?
C118 O118 1.228(8) . yes
C118 O119 1.282(8) . yes
N121 C122 1.316(8) . ?
N121 C125 1.359(9) . ?
N121 H121 0.88 . ?
C122 N123 1.330(8) . ?
C122 H122 0.95 . ?
N123 C124 1.400(9) . ?
C124 C125 1.345(9) . ?
C124 C126 1.497(9) . ?
C125 H125 0.95 . ?
C126 C127 1.514(9) . ?
C126 H123 0.99 . ?
C126 H124 0.99 . ?
C127 N127 1.483(8) . ?
C127 C128 1.524(9) . ?
C127 H127 1.00 . ?
N127 H128 0.91 . ?
N127 H129 0.91 . ?
C128 O128 1.228(8) . yes
C128 O129 1.283(8) . yes
W21 O21 1.700(11) . yes
W21 O219 2.173(10) . yes
W21 N213 2.236(11) . yes
W21 N217 2.237(12) . yes
W21 S21 2.330(4) . yes
W21 S22 2.338(4) . yes
W21 W22 2.8392(11) . ?
W22 O22 1.706(11) . yes
W22 O229 2.187(11) . yes
W22 N223 2.226(11) . yes
W22 N227 2.239(12) . yes
W22 S21 2.324(4) . yes
W22 S22 2.335(4) . yes
N211 C212 1.316(8) . ?
N211 C215 1.358(9) . ?
N211 H211 0.88 . ?
C212 N213 1.330(8) . ?
C212 H212 0.95 . ?
N213 C214 1.401(9) . ?
C214 C215 1.346(9) . ?
C214 C216 1.498(9) . ?
C215 H215 0.95 . ?
C216 C217 1.515(9) . ?
C216 H213 0.99 . ?
C216 H214 0.99 . ?
C217 N217 1.484(8) . ?
C217 C218 1.524(9) . ?
C217 H217 1.00 . ?
N217 H218 0.91 . ?
N217 H219 0.91 . ?
C218 O218 1.228(8) . yes
C218 O219 1.283(8) . yes
N221 C222 1.315(8) . ?
N221 C225 1.359(9) . ?
N221 H221 0.88 . ?
C222 N223 1.330(8) . ?
C222 H222 0.95 . ?
N223 C224 1.401(9) . ?
C224 C225 1.346(9) . ?
C224 C226 1.497(10) . ?
C225 H225 0.95 . ?
C226 C227 1.515(9) . ?
C226 H223 0.99 . ?
C226 H224 0.99 . ?
C227 N227 1.484(8) . ?
C227 C228 1.524(9) . ?
C227 H227 1.00 . ?
N227 H228 0.91 . ?
N227 H229 0.91 . ?
C228 O228 1.228(8) . yes
C228 O229 1.283(8) . yes
W31 O31 1.694(11) . yes
W31 O319 2.188(10) . yes
W31 N313 2.240(11) . yes
W31 N317 2.222(12) . yes
W31 S31 2.343(4) . yes
W31 S32 2.328(4) . yes
W31 W32 2.8392(11) . ?
W32 O32 1.692(11) . yes
W32 O329 2.162(10) . yes
W32 N323 2.252(13) . yes
W32 N327 2.237(13) . yes
W32 S31 2.337(4) . yes
W32 S32 2.334(5) . yes
N311 C312 1.316(9) . ?
N311 C315 1.359(9) . ?
N311 H311 0.88 . ?
C312 N313 1.330(8) . ?
C312 H312 0.95 . ?
N313 C314 1.401(9) . ?
C314 C315 1.346(9) . ?
C314 C316 1.498(9) . ?
C315 H315 0.95 . ?
C316 C317 1.515(10) . ?
C316 H313 0.99 . ?
C316 H314 0.99 . ?
C317 N317 1.483(8) . ?
C317 C318 1.524(9) . ?
C317 H317 1.00 . ?
N317 H318 0.91 . ?
N317 H319 0.91 . ?
C318 O318 1.228(8) . yes
C318 O319 1.283(8) . yes
N321 C322 1.315(9) . ?
N321 C325 1.358(9) . ?
N321 H321 0.88 . ?
C322 N323 1.330(8) . ?
C322 H322 0.95 . ?
N323 C324 1.401(9) . ?
C324 C325 1.345(9) . ?
C324 C326 1.497(10) . ?
C325 H325 0.95 . ?
C326 C327 1.514(9) . ?
C326 H323 0.99 . ?
C326 H324 0.99 . ?
C327 N327 1.484(8) . ?
C327 C328 1.524(9) . ?
C327 H327 1.00 . ?
N327 H328 0.91 . ?
N327 H329 0.91 . ?
C328 O328 1.228(8) . yes
C328 O329 1.283(8) . yes
W41 O41 1.722(10) . yes
W41 O419 2.181(10) . yes
W41 N413 2.242(12) . yes
W41 N417 2.212(11) . yes
W41 S41 2.322(4) . yes
W41 S42 2.336(4) . yes
W41 W42 2.8301(9) . ?
W42 O42 1.700(11) . yes
W42 O429 2.168(10) . yes
W42 N423 2.236(11) . yes
W42 N427 2.237(11) . yes
W42 S41 2.313(4) . yes
W42 S42 2.338(4) . yes
N411 C412 1.319(8) . ?
N411 C415 1.359(9) . ?
N411 H411 0.88 . ?
C412 N413 1.332(9) . ?
C412 H412 0.95 . ?
N413 C414 1.401(9) . ?
C414 C415 1.348(9) . ?
C414 C416 1.499(9) . ?
C415 H415 0.95 . ?
C416 C417 1.519(9) . ?
C416 H413 0.99 . ?
C416 H414 0.99 . ?
C417 N417 1.482(8) . ?
C417 C418 1.523(9) . ?
C417 H417 1.00 . ?
N417 H418 0.91 . ?
N417 H419 0.91 . ?
C418 O418 1.229(8) . yes
C418 O419 1.283(8) . yes
N421 C422 1.319(8) . ?
N421 C425 1.360(9) . ?
N421 H421 0.88 . ?
C422 N423 1.332(9) . ?
C422 H422 0.95 . ?
N423 C424 1.401(8) . ?
C424 C425 1.349(9) . ?
C424 C426 1.499(9) . ?
C425 H425 0.95 . ?
C426 C427 1.519(9) . ?
C426 H423 0.99 . ?
C426 H424 0.99 . ?
C427 N427 1.483(8) . ?
C427 C428 1.524(9) . ?
C427 H427 1.00 . ?
N427 H428 0.91 . ?
N427 H429 0.91 . ?
C428 O428 1.229(8) . yes
C428 O429 1.284(8) . yes
W51 O51 1.706(11) . yes
W51 O519 2.157(9) . yes
W51 N513 2.218(11) . yes
W51 N517 2.229(11) . yes
W51 S51 2.332(4) . yes
W51 S52 2.324(4) . yes
W51 W52 2.8252(9) . ?
W52 O52 1.718(10) . yes
W52 O529 2.137(10) . yes
W52 N523 2.234(11) . yes
W52 N527 2.237(11) . yes
W52 S51 2.321(4) . yes
W52 S52 2.320(4) . yes
N511 C512 1.319(8) . ?
N511 C515 1.360(9) . ?
N511 H511 0.88 . ?
C512 N513 1.332(9) . ?
C512 H512 0.95 . ?
N513 C514 1.401(8) . ?
C514 C515 1.349(9) . ?
C514 C516 1.499(9) . ?
C515 H515 0.95 . ?
C516 C517 1.519(9) . ?
C516 H513 0.99 . ?
C516 H514 0.99 . ?
C517 N517 1.483(8) . ?
C517 C518 1.523(9) . ?
C517 H517 1.00 . ?
N517 H518 0.91 . ?
N517 H519 0.91 . ?
C518 O518 1.230(8) . yes
C518 O519 1.284(8) . yes
N521 C522 1.319(8) . ?
N521 C525 1.360(9) . ?
N521 H521 0.88 . ?
C522 N523 1.332(9) . ?
C522 H522 0.95 . ?
N523 C524 1.401(8) . ?
C524 C525 1.349(9) . ?
C524 C526 1.500(9) . ?
C525 H525 0.95 . ?
C526 C527 1.519(9) . ?
C526 H523 0.99 . ?
C526 H524 0.99 . ?
C527 N527 1.483(8) . ?
C527 C528 1.524(9) . ?
C527 H527 1.00 . ?
N527 H528 0.91 . ?
N527 H529 0.91 . ?
C528 O528 1.230(8) . yes
C528 O529 1.284(8) . yes
W61 O61 1.703(10) . yes
W61 O619 2.203(10) . yes
W61 N613 2.209(12) . yes
W61 N617 2.224(12) . yes
W61 S61 2.348(4) . yes
W61 S62 2.325(4) . yes
W61 W62 2.8213(9) . ?
W62 O62 1.700(10) . yes
W62 O629 2.179(9) . yes
W62 N623 2.229(10) . yes
W62 N627 2.226(12) . yes
W62 S61 2.322(4) . yes
W62 S62 2.324(4) . yes
N611 C612 1.319(8) . ?
N611 C615 1.360(9) . ?
N611 H611 0.88 . ?
C612 N613 1.332(9) . ?
C612 H612 0.95 . ?
N613 C614 1.401(9) . ?
C614 C615 1.348(9) . ?
C614 C616 1.499(9) . ?
C615 H615 0.95 . ?
C616 C617 1.519(9) . ?
C616 H613 0.99 . ?
C616 H614 0.99 . ?
C617 N617 1.483(8) . ?
C617 C618 1.523(9) . ?
C617 H617 1.00 . ?
N617 H618 0.91 . ?
N617 H619 0.91 . ?
C618 O618 1.229(8) . yes
C618 O619 1.283(8) . yes
N621 C622 1.319(8) . ?
N621 C625 1.360(9) . ?
N621 H621 0.88 . ?
C622 N623 1.333(9) . ?
C622 H622 0.95 . ?
N623 C624 1.401(8) . ?
C624 C625 1.349(9) . ?
C624 C626 1.500(9) . ?
C625 H625 0.95 . ?
C626 C627 1.519(9) . ?
C626 H623 0.99 . ?
C626 H624 0.99 . ?
C627 N627 1.483(8) . ?
C627 C628 1.524(9) . ?
C627 H627 1.00 . ?
N627 H628 0.91 . ?
N627 H629 0.91 . ?
C628 O628 1.230(8) . yes
C628 O629 1.284(8) . yes
O71 H711 0.84 . ?
O71 H712 0.84 . ?
O72 H721 0.84 . ?
O72 H722 0.84 . ?
O73 H731 0.84 . ?
O73 H732 0.84 . ?
O74 H741 0.84 . ?
O74 H742 0.84 . ?
O75 H751 0.84 . ?
O75 H752 0.84 . ?
O76 H761 0.84 . ?
O76 H762 0.84 . ?
O77 H771 0.84 . ?
O77 H772 0.84 . ?
O78 H781 0.84 . ?
O78 H782 0.84 . ?
O79 H791 0.84 . ?
O79 H792 0.84 . ?
O80 H801 0.84 . ?
O80 H802 0.84 . ?
O81 H811 0.84 . ?
O81 H812 0.84 . ?
O82 H821 0.84 . ?
O82 H822 0.84 . ?
O83 H831 0.84 . ?
O83 H832 0.84 . ?
O84 H841 0.84 . ?
O84 H842 0.84 . ?
O85 H851 0.84 . ?
O85 H852 0.84 . ?
O91 H911 0.84 . ?
O91 H912 0.84 . ?
O92 H921 0.84 . ?
O92 H922 0.84 . ?
O93 H931 0.84 . ?
O93 H932 0.84 . ?
O94 H941 0.84 . ?
O94 H942 0.84 . ?

loop_
_geom_hbond_atom_site_label_D
_geom_hbond_atom_site_label_H
_geom_hbond_atom_site_label_A
_geom_hbond_distance_DH
_geom_hbond_distance_HA
_geom_hbond_distance_DA
_geom_hbond_angle_DHA
_geom_hbond_site_symmetry_A
N111 H111 O618 0.88 1.87 2.742(16) 171.4 3_546
N117 H118 O22 0.91 2.19 3.013(15) 150.6 1_455
N117 H119 O128 0.91 2.14 3.042(16) 168.7 1_455
N121 H121 O71 0.88 1.93 2.726(11) 149.8 .
N127 H129 O72 0.91 2.22 3.091(13) 160.6 .
N211 H211 O73 0.88 1.95 2.793(11) 159.2 .
N217 H218 O129 0.91 2.37 3.136(14) 142.0 .
N217 H219 O74 0.91 2.18 3.008(12) 150.4 .
N221 H221 O84 0.88 1.96 2.797(9) 158.3 4_556
N227 H228 O31 0.91 2.26 3.070(14) 148.1 1_655
N227 H229 O218 0.91 2.06 2.966(17) 172.1 1_655
N311 H311 O528 0.88 2.32 2.882(15) 122.1 2_565
N311 H311 O75 0.88 2.10 2.753(11) 130.3 1_455
N317 H318 O11 0.91 2.21 3.023(15) 148.2 3_556
N317 H319 O328 0.91 2.17 3.062(17) 167.1 1_455
N321 H321 O76 0.88 2.08 2.878(13) 150.4 .
N327 H329 O77 0.91 2.20 3.007(12) 147.5 .
N411 H411 O85 0.88 1.89 2.668(10) 146.1 4_556
N417 H418 O41 0.91 2.03 2.907(16) 161.4 4_456
N417 H419 O518 0.91 2.04 2.945(15) 172.5 4_456
N421 H421 O73 0.88 1.94 2.752(12) 152.1 2_564
N427 H428 O519 0.91 2.21 3.023(15) 147.9 .
N427 H429 O78 0.91 2.23 2.996(12) 141.9 .
N511 H511 O71 0.88 1.94 2.741(12) 149.9 .
N517 H518 O429 0.91 2.14 2.954(16) 148.2 1_655
N517 H519 O79 0.91 2.19 2.975(13) 144.2 1_655
N521 H521 O80 0.88 1.91 2.782(12) 173.5 1_655
N527 H528 O61 0.91 2.11 2.987(16) 160.6 .
N527 H529 O81 0.91 2.28 3.133(11) 156.1 .
N611 H611 O228 0.88 2.01 2.793(16) 147.1 .
N611 H611 O91 0.88 2.11 2.765(13) 130.2 .
N617 H618 O52 0.91 2.08 2.917(16) 151.8 1_455
N617 H619 O428 0.91 2.21 3.103(14) 166.9 .
N621 H621 O82 0.88 1.94 2.807(11) 170.7 .
N627 H628 O81 0.91 2.37 3.042(11) 131.0 .
N627 H629 O83 0.91 2.10 3.002(12) 172.3 .
O71 H711 O77 0.84 1.854(7) 2.6839(11) 169(4) .
O71 H712 O79 0.84 1.9056(13) 2.6440(12) 146.00(14) .
O72 H721 O319 0.84 2.092(11) 2.924(11) 170.3(3) 3_646
O72 H722 O328 0.84 2.098(12) 2.933(12) 172.2(3) 3_646
O73 H731 O78 0.84 1.9029(12) 2.6644(11) 150.14(15) 2_665
O73 H732 O72 0.84 1.8996(17) 2.7011(11) 159.1(4) 3_656
O74 H741 O82 0.84 2.0560(9) 2.8650(9) 161.49(12) 2_565
O74 H742 O128 0.84 2.036(11) 2.874(11) 175.5(3) .
O75 H751 O21 0.84 2.430(11) 3.221(11) 157.4(3) .
O75 H752 O80 0.84 1.9640(19) 2.7383(9) 152.8(3) 2_665
O76 H761 O619 0.84 1.925(9) 2.711(10) 155.5(3) .
O76 H762 O629 0.84 2.155(10) 2.845(10) 139.4(2) .
O77 H771 O229 0.84 2.079(13) 2.858(12) 153.9(12) .
O77 H772 O218 0.84 2.309(11) 3.016(11) 142.0(3) .
O77 H772 O219 0.84 2.033(10) 2.806(10) 152.8(3) .
O78 H781 O529 0.84 2.179(9) 2.921(9) 147.2(3) .
O78 H782 O518 0.84 2.033(10) 2.840(10) 161.1(10) .
O79 H791 O419 0.84 2.088(10) 2.924(10) 173.6(4) .
O79 H792 O428 0.84 2.032(10) 2.856(10) 166.6(3) .
O80 H801 O118 0.84 1.902(10) 2.637(10) 145.4(3) 2_564
O80 H802 O62 0.84 1.934(10) 2.748(10) 162.9(5) .
O81 H811 O628 0.84 2.125(10) 2.859(10) 145.8(3) 4_566
O81 H812 O52 0.84 2.049(9) 2.834(9) 155.3(3) .
O82 H821 O76 0.84 2.1181(9) 2.9157(8) 158.44(10) 4_466
O83 H831 O628 0.84 1.999(10) 2.765(10) 151.2(3) 4_566
O83 H832 O74 0.84 2.1242(15) 2.9040(8) 154.3(2) 2_664
O84 H841 O418 0.84 2.002(11) 2.736(11) 145.5(4) 4_556
O84 H842 O12 0.84 2.099(11) 2.917(11) 164.4(3) 4_556
O85 H851 O84 0.84 1.9340(10) 2.7299(9) 157.70(13) .
O85 H852 O42 0.84 2.149(10) 2.933(10) 155.3(3) .
O91 H911 O51 0.84 2.111(10) 2.939(10) 168.3(3) .
O91 H912 O92 0.84 2.079(3) 2.7498(8) 136.5(4) .
O92 H921 O91 0.84 1.9992(9) 2.7498(8) 148.34(11) .
O92 H922 O618 0.84 1.995(12) 2.811(12) 163.8(4) 1_655
O93 H931 O618 0.84 2.063(13) 2.895(13) 170.8(3) 1_655
O94 H941 O93 0.84 1.8611(10) 2.5517(8) 138.51(12) .

loop_
_geom_torsion_atom_site_label_1
_geom_torsion_atom_site_label_2
_geom_torsion_atom_site_label_3
_geom_torsion_atom_site_label_4
_geom_torsion
_geom_torsion_site_symmetry_1
_geom_torsion_site_symmetry_2
_geom_torsion_site_symmetry_3
_geom_torsion_site_symmetry_4
_geom_torsion_publ_flag
O11 W11 W12 O12 -2.5(6) . . . . yes
O11 W11 W12 O129 178.6(7) . . . . yes
O119 W11 W12 O12 -179.4(10) . . . . yes
O119 W11 W12 O129 1.7(4) . . . . yes
N113 W11 W12 N123 -155.3(6) . . . . yes
N113 W11 W12 N127 -4.5(6) . . . . yes
N117 W11 W12 N123 -6.4(6) . . . . yes
N117 W11 W12 N127 144.4(6) . . . . yes
S12 W11 S11 W12 12.70(15) . . . . yes
S11 W11 S12 W12 -12.61(13) . . . . yes
S12 W12 S11 W11 -12.65(14) . . . . yes
S11 W12 S12 W11 12.65(14) . . . . yes
O21 W21 W22 O22 -1.4(5) . . . . yes
O21 W21 W22 O229 -177.5(6) . . . . yes
O219 W21 W22 O22 -178.5(4) . . . . yes
O219 W21 W22 O229 5.4(4) . . . . yes
N213 W21 W22 N223 -156.4(7) . . . . yes
N213 W21 W22 N227 -1.1(8) . . . . yes
N217 W21 W22 N223 -2.9(7) . . . . yes
N217 W21 W22 N227 152.5(6) . . . . yes
S22 W21 S21 W22 15.16(15) . . . . yes
S21 W21 S22 W22 -15.11(15) . . . . yes
S22 W22 S21 W21 -15.20(14) . . . . yes
S21 W22 S22 W21 15.17(14) . . . . yes
O31 W31 W32 O32 -1.8(5) . . . . yes
O31 W31 W32 O329 -179.4(5) . . . . yes
O319 W31 W32 O32 -179.6(16) . . . . yes
O319 W31 W32 O329 2.8(4) . . . . yes
N313 W31 W32 N323 -154.4(7) . . . . yes
N313 W31 W32 N327 -5.4(6) . . . . yes
N317 W31 W32 N323 -3.2(7) . . . . yes
N317 W31 W32 N327 145.7(6) . . . . yes
S32 W31 S31 W32 12.82(15) . . . . yes
S31 W31 S32 W32 -12.81(15) . . . . yes
S32 W32 S31 W31 -12.78(16) . . . . yes
S31 W32 S32 W31 12.84(17) . . . . yes
O41 W41 W42 O42 -3.3(4) . . . . yes
O41 W41 W42 O429 178.4(5) . . . . yes
O419 W41 W42 O42 178.8(3) . . . . yes
O419 W41 W42 O429 0.5(13) . . . . yes
N413 W41 W42 N423 -157.4(7) . . . . yes
N413 W41 W42 N427 -8.8(7) . . . . yes
N417 W41 W42 N423 -4.4(6) . . . . yes
N417 W41 W42 N427 144.2(6) . . . . yes
S42 W41 S41 W42 13.23(15) . . . . yes
S41 W41 S42 W42 -13.13(14) . . . . yes
S42 W42 S41 W41 -13.23(14) . . . . yes
S41 W42 S42 W41 13.19(14) . . . . yes
O51 W51 W52 O52 -2.9(5) . . . . yes
O51 W51 W52 O529 178.5(5) . . . . yes
O519 W51 W52 O52 178.9(7) . . . . yes
O519 W51 W52 O529 0.0(7) . . . . yes
N513 W51 W52 N523 -159.1(6) . . . . yes
N513 W51 W52 N527 -3.7(6) . . . . yes
N517 W51 W52 N523 -12.4(6) . . . . yes
N517 W51 W52 N527 143.0(6) . . . . yes
S52 W51 S51 W52 12.09(14) . . . . yes
S51 W51 S52 W52 -12.08(16) . . . . yes
S52 W52 S51 W51 -12.14(15) . . . . yes
S51 W52 S52 W51 12.17(15) . . . . yes
O61 W61 W62 O62 -1.4(4) . . . . yes
O61 W61 W62 O629 -174.3(5) . . . . yes
O619 W61 W62 O62 -173.3(5) . . . . yes
O619 W61 W62 O629 13.8(4) . . . . yes
N613 W61 W62 N623 -157.9(6) . . . . yes
N613 W61 W62 N627 9.5(6) . . . . yes
N617 W61 W62 N623 2.3(6) . . . . yes
N617 W61 W62 N627 169.7(6) . . . . yes
S62 W61 S61 W62 18.34(14) . . . . yes
S61 W61 S62 W62 -18.28(15) . . . . yes
S62 W62 S61 W61 -18.41(15) . . . . yes
S61 W62 S62 W61 18.56(14) . . . . yes
C115 N111 C112 N113 2(2) . . . . ?
N111 C112 N113 C114 -1.6(19) . . . . ?
N111 C112 N113 W11 -164.3(10) . . . . ?
C112 N113 C114 C115 0(2) . . . . ?
W11 N113 C114 C115 161.4(11) . . . . ?
C112 N113 C114 C116 179.0(16) . . . . ?
W11 N113 C114 C116 -20(2) . . . . ?
N113 C114 C115 N111 1(2) . . . . ?
C116 C114 C115 N111 -177.6(16) . . . . ?
C112 N111 C115 C114 -1.8(19) . . . . ?
C115 C114 C116 C117 178.9(16) . . . . ?
N113 C114 C116 C117 1(2) . . . . ?
C114 C116 C117 N117 54.1(17) . . . . ?
C114 C116 C117 C118 -66.1(16) . . . . ?
C116 C117 N117 W11 -88.4(11) . . . . ?
C118 C117 N117 W11 32.8(12) . . . . ?
N117 C117 C118 O118 164.0(13) . . . . ?
C116 C117 C118 O118 -75.6(17) . . . . ?
N117 C117 C118 O119 -20.2(16) . . . . ?
C116 C117 C118 O119 100.2(14) . . . . ?
O118 C118 O119 W11 172.3(11) . . . . ?
C117 C118 O119 W11 -3.3(16) . . . . ?
C125 N121 C122 N123 -1.3(18) . . . . ?
N121 C122 N123 C124 0.8(18) . . . . ?
N121 C122 N123 W12 -178.0(9) . . . . ?
C122 N123 C124 C125 0.0(18) . . . . ?
W12 N123 C124 C125 178.7(10) . . . . ?
C122 N123 C124 C126 177.5(14) . . . . ?
W12 N123 C124 C126 -4(2) . . . . ?
N123 C124 C125 N121 -0.7(18) . . . . ?
C126 C124 C125 N121 -178.0(15) . . . . ?
C122 N121 C125 C124 1.2(18) . . . . ?
C125 C124 C126 C127 165.2(15) . . . . ?
N123 C124 C126 C127 -12(2) . . . . ?
C124 C126 C127 N127 57.9(16) . . . . ?
C124 C126 C127 C128 -61.8(16) . . . . ?
C126 C127 N127 W12 -86.7(10) . . . . ?
C128 C127 N127 W12 34.7(13) . . . . ?
N127 C127 C128 O128 158.7(13) . . . . ?
C126 C127 C128 O128 -81.0(17) . . . . ?
N127 C127 C128 O129 -25.1(17) . . . . ?
C126 C127 C128 O129 95.2(14) . . . . ?
O128 C128 O129 W12 179.0(11) . . . . ?
C127 C128 O129 W12 3.0(17) . . . . ?
C215 N211 C212 N213 -0.6(18) . . . . ?
N211 C212 N213 C214 1.9(18) . . . . ?
N211 C212 N213 W21 169.1(10) . . . . ?
C212 N213 C214 C215 -2.5(18) . . . . ?
W21 N213 C214 C215 -168.3(10) . . . . ?
C212 N213 C214 C216 179.7(14) . . . . ?
W21 N213 C214 C216 14(2) . . . . ?
N213 C214 C215 N211 2.1(18) . . . . ?
C216 C214 C215 N211 179.8(14) . . . . ?
C212 N211 C215 C214 -1.0(18) . . . . ?
C215 C214 C216 C217 155.8(16) . . . . ?
N213 C214 C216 C217 -27(2) . . . . ?
C214 C216 C217 N217 63.0(15) . . . . ?
C214 C216 C217 C218 -54.5(16) . . . . ?
C216 C217 N217 W21 -84.6(10) . . . . ?
C218 C217 N217 W21 34.2(13) . . . . ?
N217 C217 C218 O218 152.4(14) . . . . ?
C216 C217 C218 O218 -89.1(17) . . . . ?
N217 C217 C218 O219 -25.0(17) . . . . ?
C216 C217 C218 O219 93.5(14) . . . . ?
O218 C218 O219 W21 -173.5(11) . . . . ?
C217 C218 O219 W21 3.8(18) . . . . ?
C225 N221 C222 N223 -2(2) . . . . ?
N221 C222 N223 C224 2(2) . . . . ?
N221 C222 N223 W22 -175.8(10) . . . . ?
C222 N223 C224 C225 -2(2) . . . . ?
W22 N223 C224 C225 176.1(12) . . . . ?
C222 N223 C224 C226 -179.8(17) . . . . ?
W22 N223 C224 C226 -2(3) . . . . ?
N223 C224 C225 N221 1(2) . . . . ?
C226 C224 C225 N221 178.6(17) . . . . ?
C222 N221 C225 C224 0.8(19) . . . . ?
C225 C224 C226 C227 166.6(17) . . . . ?
N223 C224 C226 C227 -16(2) . . . . ?
C224 C226 C227 N227 60.9(18) . . . . ?
C224 C226 C227 C228 -58.4(17) . . . . ?
C226 C227 N227 W22 -85.8(11) . . . . ?
C228 C227 N227 W22 33.7(13) . . . . ?
N227 C227 C228 O228 162.8(14) . . . . ?
C226 C227 C228 O228 -77.1(18) . . . . ?
N227 C227 C228 O229 -18.7(18) . . . . ?
C226 C227 C228 O229 101.5(14) . . . . ?
O228 C228 O229 W22 172.1(13) . . . . ?
C227 C228 O229 W22 -6.3(18) . . . . ?
C315 N311 C312 N313 0.9(19) . . . . ?
N311 C312 N313 C314 -1.8(19) . . . . ?
N311 C312 N313 W31 -173.3(10) . . . . ?
C312 N313 C314 C315 2.0(19) . . . . ?
W31 N313 C314 C315 172.4(11) . . . . ?
C312 N313 C314 C316 -178.0(17) . . . . ?
W31 N313 C314 C316 -8(2) . . . . ?
N313 C314 C315 N311 -1.5(19) . . . . ?
C316 C314 C315 N311 178.5(17) . . . . ?
C312 N311 C315 C314 0.4(19) . . . . ?
C315 C314 C316 C317 167.4(16) . . . . ?
N313 C314 C316 C317 -13(2) . . . . ?
C314 C316 C317 N317 61.2(18) . . . . ?
C314 C316 C317 C318 -58.6(18) . . . . ?
C316 C317 N317 W31 -87.9(11) . . . . ?
C318 C317 N317 W31 32.5(13) . . . . ?
N317 C317 C318 O318 165.2(14) . . . . ?
C316 C317 C318 O318 -74.3(18) . . . . ?
N317 C317 C318 O319 -14.5(18) . . . . ?
C316 C317 C318 O319 106.1(14) . . . . ?
O318 C318 O319 W31 168.8(13) . . . . ?
C317 C318 O319 W31 -11.6(18) . . . . ?
C325 N321 C322 N323 -0.4(19) . . . . ?
N321 C322 N323 C324 0.2(19) . . . . ?
N321 C322 N323 W32 -176.6(10) . . . . ?
C322 N323 C324 C325 0.1(19) . . . . ?
W32 N323 C324 C325 176.6(11) . . . . ?
C322 N323 C324 C326 -179.7(15) . . . . ?
W32 N323 C324 C326 -3(3) . . . . ?
N323 C324 C325 N321 -0.3(19) . . . . ?
C326 C324 C325 N321 179.4(16) . . . . ?
C322 N321 C325 C324 0.4(19) . . . . ?
C325 C324 C326 C327 168.7(16) . . . . ?
N323 C324 C326 C327 -12(2) . . . . ?
C324 C326 C327 N327 57.3(17) . . . . ?
C324 C326 C327 C328 -61.8(17) . . . . ?
C326 C327 N327 W32 -86.7(11) . . . . ?
C328 C327 N327 W32 33.2(13) . . . . ?
N327 C327 C328 O328 155.5(14) . . . . ?
C326 C327 C328 O328 -84.8(18) . . . . ?
N327 C327 C328 O329 -24.1(18) . . . . ?
C326 C327 C328 O329 95.6(15) . . . . ?
O328 C328 O329 W32 -176.6(12) . . . . ?
C327 C328 O329 W32 2.9(18) . . . . ?
C415 N411 C412 N413 1.7(19) . . . . ?
N411 C412 N413 C414 -1.5(18) . . . . ?
N411 C412 N413 W41 -178.3(9) . . . . ?
C412 N413 C414 C415 0.8(18) . . . . ?
W41 N413 C414 C415 177.2(11) . . . . ?
C412 N413 C414 C416 -179.2(15) . . . . ?
W41 N413 C414 C416 -3(2) . . . . ?
N413 C414 C415 N411 0.2(18) . . . . ?
C416 C414 C415 N411 -179.9(16) . . . . ?
C412 N411 C415 C414 -1.1(18) . . . . ?
C415 C414 C416 C417 163.1(15) . . . . ?
N413 C414 C416 C417 -17(2) . . . . ?
C414 C416 C417 N417 63.5(16) . . . . ?
C414 C416 C417 C418 -56.3(17) . . . . ?
C416 C417 N417 W41 -88.2(11) . . . . ?
C418 C417 N417 W41 31.6(14) . . . . ?
N417 C417 C418 O418 170.2(16) . . . . ?
C416 C417 C418 O418 -70(2) . . . . ?
N417 C417 C418 O419 -13(2) . . . . ?
C416 C417 C418 O419 106.8(16) . . . . ?
O418 C418 O419 W41 163.9(15) . . . . ?
C417 C418 O419 W41 -12(2) . . . . ?
C425 N421 C422 N423 -2(2) . . . . ?
N421 C422 N423 C424 1(2) . . . . ?
N421 C422 N423 W42 175.4(11) . . . . ?
C422 N423 C424 C425 1(2) . . . . ?
W42 N423 C424 C425 -173.4(12) . . . . ?
C422 N423 C424 C426 -179.8(16) . . . . ?
W42 N423 C424 C426 6(3) . . . . ?
N423 C424 C425 N421 -2(2) . . . . ?
C426 C424 C425 N421 178.7(16) . . . . ?
C422 N421 C425 C424 2(2) . . . . ?
C425 C424 C426 C427 163.5(16) . . . . ?
N423 C424 C426 C427 -16(2) . . . . ?
C424 C426 C427 N427 55.9(17) . . . . ?
C424 C426 C427 C428 -62.2(16) . . . . ?
C426 C427 N427 W42 -84.9(11) . . . . ?
C428 C427 N427 W42 35.9(12) . . . . ?
N427 C427 C428 O428 147.1(14) . . . . ?
C426 C427 C428 O428 -92.9(16) . . . . ?
N427 C427 C428 O429 -32.3(16) . . . . ?
C426 C427 C428 O429 87.7(14) . . . . ?
O428 C428 O429 W42 -165.6(12) . . . . ?
C427 C428 O429 W42 13.8(17) . . . . ?
C515 N511 C512 N513 0.2(19) . . . . ?
N511 C512 N513 C514 -1.1(18) . . . . ?
N511 C512 N513 W51 -178.3(10) . . . . ?
C512 N513 C514 C515 1.6(18) . . . . ?
W51 N513 C514 C515 178.5(11) . . . . ?
C512 N513 C514 C516 178.5(15) . . . . ?
W51 N513 C514 C516 -5(2) . . . . ?
N513 C514 C515 N511 -1.5(18) . . . . ?
C516 C514 C515 N511 -178.3(15) . . . . ?
C512 N511 C515 C514 0.9(19) . . . . ?
C515 C514 C516 C517 167.4(15) . . . . ?
N513 C514 C516 C517 -9(2) . . . . ?
C514 C516 C517 N517 54.4(16) . . . . ?
C514 C516 C517 C518 -64.0(15) . . . . ?
C516 C517 N517 W51 -85.5(11) . . . . ?
C518 C517 N517 W51 35.2(13) . . . . ?
N517 C517 C518 O518 145.2(14) . . . . ?
C516 C517 C518 O518 -95.1(16) . . . . ?
N517 C517 C518 O519 -28.6(16) . . . . ?
C516 C517 C518 O519 91.1(14) . . . . ?
O518 C518 O519 W51 -165.2(12) . . . . ?
C517 C518 O519 W51 8.4(17) . . . . ?
C525 N521 C522 N523 -0.1(17) . . . . ?
N521 C522 N523 C524 -0.5(17) . . . . ?
N521 C522 N523 W52 -167.7(9) . . . . ?
C522 N523 C524 C525 0.8(16) . . . . ?
W52 N523 C524 C525 166.6(10) . . . . ?
C522 N523 C524 C526 178.9(14) . . . . ?
W52 N523 C524 C526 -15(2) . . . . ?
N523 C524 C525 N521 -0.9(17) . . . . ?
C526 C524 C525 N521 -178.9(14) . . . . ?
C522 N521 C525 C524 0.6(17) . . . . ?
C525 C524 C526 C527 174.0(14) . . . . ?
N523 C524 C526 C527 -4(2) . . . . ?
C524 C526 C527 N527 55.8(16) . . . . ?
C524 C526 C527 C528 -63.1(16) . . . . ?
C526 C527 N527 W52 -88.0(10) . . . . ?
C528 C527 N527 W52 31.8(13) . . . . ?
N527 C527 C528 O528 163.2(14) . . . . ?
C526 C527 C528 O528 -77.2(18) . . . . ?
N527 C527 C528 O529 -16.6(17) . . . . ?
C526 C527 C528 O529 103.0(14) . . . . ?
O528 C528 O529 W52 171.9(12) . . . . ?
C527 C528 O529 W52 -8.3(17) . . . . ?
C615 N611 C612 N613 0.5(18) . . . . ?
N611 C612 N613 C614 -0.9(17) . . . . ?
N611 C612 N613 W61 179.4(9) . . . . ?
C612 N613 C614 C615 0.9(17) . . . . ?
W61 N613 C614 C615 -179.4(10) . . . . ?
C612 N613 C614 C616 -178.6(15) . . . . ?
W61 N613 C614 C616 1(2) . . . . ?
N613 C614 C615 N611 -0.6(17) . . . . ?
C616 C614 C615 N611 178.9(15) . . . . ?
C612 N611 C615 C614 0.1(17) . . . . ?
C615 C614 C616 C617 166.5(14) . . . . ?
N613 C614 C616 C617 -14(2) . . . . ?
C614 C616 C617 N617 56.1(17) . . . . ?
C614 C616 C617 C618 -62.3(16) . . . . ?
C616 C617 N617 W61 -84.5(11) . . . . ?
C618 C617 N617 W61 34.2(14) . . . . ?
N617 C617 C618 O618 158.7(17) . . . . ?
C616 C617 C618 O618 -82(2) . . . . ?
N617 C617 C618 O619 -25(2) . . . . ?
C616 C617 C618 O619 94.7(16) . . . . ?
O618 C618 O619 W61 -179.8(15) . . . . ?
C617 C618 O619 W61 4(2) . . . . ?
C625 N621 C622 N623 0.6(18) . . . . ?
N621 C622 N623 C624 -1.2(18) . . . . ?
N621 C622 N623 W62 177.6(10) . . . . ?
C622 N623 C624 C625 1.3(17) . . . . ?
W62 N623 C624 C625 -177.4(10) . . . . ?
C622 N623 C624 C626 -173.3(14) . . . . ?
W62 N623 C624 C626 8(2) . . . . ?
N623 C624 C625 N621 -0.9(17) . . . . ?
C626 C624 C625 N621 173.4(14) . . . . ?
C622 N621 C625 C624 0.2(18) . . . . ?
C625 C624 C626 C627 164.2(15) . . . . ?
N623 C624 C626 C627 -22(2) . . . . ?
C624 C626 C627 N627 61.4(15) . . . . ?
C624 C626 C627 C628 -56.3(14) . . . . ?
C626 C627 N627 W62 -84.5(10) . . . . ?
C628 C627 N627 W62 34.6(12) . . . . ?
N627 C627 C628 O628 158.4(14) . . . . ?
C626 C627 C628 O628 -82.9(17) . . . . ?
N627 C627 C628 O629 -24.4(16) . . . . ?
C626 C627 C628 O629 94.3(13) . . . . ?
O628 C628 O629 W62 179.6(11) . . . . ?
C627 C628 O629 W62 2.5(16) . . . . ?
